data_1575928
loop_
_publ_author_name
'Pandey, Pragati'
'Keener, Megan'
'Rajeshkumar, Thayalan'
'Scopelliti, Rosario'
'Sienkiewicz, Andrzej'
'Zivkovic, Ivica'
'Maron, Laurent'
'Mazzanti, Marinella'

_publ_section_title
;
 Accessing homoleptic neutral and anionic five-coordinate Pr(iv) siloxide
 complexes.
;
_journal_issue 44
_journal_name_full 'Chemical science'
_journal_page_first 21056
_journal_page_last 21067
_journal_paper_doi 10.1039/d5sc05500h
_journal_volume 16
_journal_year 2025
_chemical_formula_moiety 'C90 H75 Cs2 O5 Pr Si5, 2(C7 H8)'
_chemical_formula_sum 'C104 H91 Cs2 O5 Pr Si5'
_chemical_formula_weight 1967.94
_space_group_crystal_system monoclinic
_space_group_IT_number 4
_space_group_name_Hall 'P 2yb'
_space_group_name_H-M_alt 'P 1 21 1'
_atom_sites_solution_hydrogens geom
_atom_sites_solution_primary dual
_audit_creation_date 2025-03-14
_audit_creation_method
;
Olex2 1.5
(compiled 2024.02.16 svn.r378c4104 for OlexSys, GUI svn.r6928)
;
_audit_update_record
;
2025-07-04 deposited with the CCDC.	2025-10-03 downloaded from the CCDC.
;
_cell_angle_alpha 90
_cell_angle_beta 112.803(3)
_cell_angle_gamma 90
_cell_formula_units_Z 2
_cell_length_a 13.7994(3)
_cell_length_b 24.8092(4)
_cell_length_c 14.2323(3)
_cell_measurement_reflns_used 21071
_cell_measurement_temperature 139.99(10)
_cell_measurement_theta_max 72.6410
_cell_measurement_theta_min 3.4130
_cell_volume 4491.64(18)
_computing_cell_refinement 'CrysAlisPro 1.171.42.66a (Rigaku OD, 2022)'
_computing_data_collection 'CrysAlisPro 1.171.42.66a (Rigaku OD, 2022)'
_computing_data_reduction 'CrysAlisPro 1.171.42.66a (Rigaku OD, 2022)'
_computing_molecular_graphics 'Olex2 1.5 (Dolomanov et al., 2009)'
_computing_publication_material 'Olex2 1.5 (Dolomanov et al., 2009)'
_computing_structure_refinement 'SHELXL 2019/3 (Sheldrick, 2015)'
_computing_structure_solution 'SHELXT  (Sheldrick, 2015)'
_diffrn_ambient_environment N~2~
_diffrn_ambient_temperature 139.99(10)
_diffrn_detector 'CCD plate'
_diffrn_detector_area_resol_mean 5.2817
_diffrn_detector_type AtlasS2
_diffrn_measured_fraction_theta_full 0.999
_diffrn_measured_fraction_theta_max 0.986
_diffrn_measurement_details
;
List of Runs (angles in degrees, time in seconds):

  # Type    Start    End  Width  t~exp~   \w     \q     \k     \f   Frames
#--------------------------------------------------------------------------
  1  \w   -112.00 -87.00   1.00    5.00    --  -40.91-149.00 -56.00   25
  2  \w    -69.00 -44.00   1.00    5.00    --  -40.91 123.00-172.00   25
  3  \w    -85.00 -60.00   1.00    5.00    --  -40.91 149.00  -9.00   25
  4  \w     53.00  93.00   1.00    5.00    --   40.91-123.00 107.00   40
  5  \w     43.00  92.00   1.00    5.00    --   40.91-149.00 -56.00   49
  6  \w     70.00 126.00   1.00   20.00    --  105.15-149.00 -56.00   56
  7  \w    106.00 138.00   1.00   20.00    --  105.15 123.00-172.00   32
  8  \w    101.00 126.00   1.00   20.00    --  105.15 149.00  -9.00   25
  9  \w     38.00 109.00   1.00   20.00    --  105.15-123.00 107.00   71
 10  \w    -65.00  30.00   1.00    5.00    --  -40.91  38.00  90.00   95
 11  \w   -112.00 -16.00   1.00    5.00    --  -40.91 -57.00 -90.00   96
 12  \w   -113.00 -17.00   1.00    5.00    --  -40.91 -38.00 150.00   96
 13  \w     10.00  56.00   1.00    5.00    --   40.91 -38.00  60.00   46
 14  \w     36.00 109.00   1.00   20.00    --  105.15-111.00-180.00   73
 15  \w     64.00 146.00   1.00   20.00    --  105.15 178.00  30.00   82
 16  \w    115.00 178.00   1.00   20.00    --  105.15 111.00-120.00   63
 17  \w    107.00 157.00   1.00   20.00    --  105.15  77.00-120.00   50
 18  \w    104.00 151.00   1.00   20.00    --  105.15 111.00  90.00   47
 19  \w    107.00 145.00   1.00   20.00    --  105.15  77.00 -60.00   38
 20  \w    105.00 157.00   1.00   20.00    --  105.15 111.00 -60.00   52
 21  \w     63.00 145.00   1.00   20.00    --  105.15 178.00 120.00   82
 22  \w    105.00 140.00   1.00   20.00    --  105.15  77.00-180.00   35
 23  \w     68.00 108.00   1.00   20.00    --  105.15-111.00   0.00   40
 24  \w     39.00 132.00   1.00   20.00    --  105.15 -30.00 120.00   93
 25  \w     54.00 113.00   1.00   20.00    --  105.15 -45.00-150.00   59
 26  \w     29.00  86.00   1.00   20.00    --  105.15 -30.00   0.00   57
 27  \w    100.00 133.00   1.00   20.00    --  105.15 -30.00   0.00   33
 28  \w    106.00 133.00   1.00   20.00    --  105.15 111.00 -30.00   27
 29  \w    143.00 168.00   1.00   20.00    --  105.15 111.00 -30.00   25
 30  \w     85.00 131.00   1.00   20.00    --  105.15 -45.00-120.00   46
;
_diffrn_measurement_device 'four-circle diffractometer'
_diffrn_measurement_device_type 'SuperNova, Dual, Cu at home/near, AtlasS2'
_diffrn_measurement_method '\w scans'
_diffrn_orient_matrix_type 'CrysAlisPro convention (1999,Acta A55,543-557)'
_diffrn_orient_matrix_UB_11 -0.0652739000
_diffrn_orient_matrix_UB_12 0.0519869000
_diffrn_orient_matrix_UB_13 -0.0347657000
_diffrn_orient_matrix_UB_21 -0.1019263000
_diffrn_orient_matrix_UB_22 -0.0335032000
_diffrn_orient_matrix_UB_23 -0.0363055000
_diffrn_orient_matrix_UB_31 -0.0043099000
_diffrn_orient_matrix_UB_32 0.0055847000
_diffrn_orient_matrix_UB_33 0.1061098000
_diffrn_radiation_monochromator mirror
_diffrn_radiation_probe x-ray
_diffrn_radiation_type 'Cu K\a'
_diffrn_radiation_wavelength 1.54184
_diffrn_reflns_av_R_equivalents 0.0843
_diffrn_reflns_av_unetI/netI 0.0935
_diffrn_reflns_Laue_measured_fraction_full 0.999
_diffrn_reflns_Laue_measured_fraction_max 0.986
_diffrn_reflns_limit_h_max 14
_diffrn_reflns_limit_h_min -17
_diffrn_reflns_limit_k_max 30
_diffrn_reflns_limit_k_min -30
_diffrn_reflns_limit_l_max 17
_diffrn_reflns_limit_l_min -10
_diffrn_reflns_number 40619
_diffrn_reflns_point_group_measured_fraction_full 0.992
_diffrn_reflns_point_group_measured_fraction_max 0.968
_diffrn_reflns_theta_full 67.684
_diffrn_reflns_theta_max 72.878
_diffrn_reflns_theta_min 3.369
_diffrn_source 'micro-focus sealed X-ray tube'
_diffrn_source_type 'SuperNova (Cu) X-ray Source'
_exptl_absorpt_coefficient_mu 11.443
_exptl_absorpt_correction_T_max 0.425
_exptl_absorpt_correction_T_min 0.192
_exptl_absorpt_correction_type analytical
_exptl_absorpt_process_details
;
CrysAlisPro 1.171.42.66a (Rigaku Oxford Diffraction, 2022)
Analytical numeric absorption correction using a multifaceted crystal
model based on expressions derived by R.C. Clark & J.S. Reid.
(Clark, R. C. & Reid, J. S. (1995). Acta Cryst. A51, 887-897)
Empirical absorption correction using spherical harmonics,
implemented in SCALE3 ABSPACK scaling algorithm.
;
_exptl_crystal_colour 'clear pale colourless'
_exptl_crystal_density_diffrn 1.455
_exptl_crystal_description irregular
_exptl_crystal_F_000 1988
_exptl_crystal_size_max 0.273
_exptl_crystal_size_mid 0.212
_exptl_crystal_size_min 0.132
_refine_diff_density_max 1.737
_refine_diff_density_min -2.402
_refine_diff_density_rms 0.163
_refine_ls_abs_structure_details
;
 Refined as an inversion twin.
;
_refine_ls_abs_structure_Flack -0.034(7)
_refine_ls_extinction_method none
_refine_ls_goodness_of_fit_ref 1.062
_refine_ls_hydrogen_treatment constr
_refine_ls_matrix_type full
_refine_ls_number_parameters 1057
_refine_ls_number_reflns 17329
_refine_ls_number_restraints 1
_refine_ls_restrained_S_all 1.062
_refine_ls_R_factor_all 0.0938
_refine_ls_R_factor_gt 0.0865
_refine_ls_shift/su_max 0.001
_refine_ls_shift/su_mean 0.000
_refine_ls_structure_factor_coef Fsqd
_refine_ls_weighting_details 'w=1/[\s^2^(Fo^2^)+(0.1406P)^2^+20.8936P] where P=(Fo^2^+2Fc^2^)/3'
_refine_ls_weighting_scheme calc
_refine_ls_wR_factor_gt 0.2199
_refine_ls_wR_factor_ref 0.2294
_reflns_Friedel_coverage 0.917
_reflns_Friedel_fraction_full 0.985
_reflns_Friedel_fraction_max 0.949
_reflns_number_gt 15826
_reflns_number_total 17329
_reflns_threshold_expression 'I > 2\s(I)'
_cod_data_source_file d5sc05500h2.cif
_cod_data_source_block mk-775
_cod_depositor_comments 'Adding full bibliography for 1575928--1575935.cif.'
_cod_database_code 1575928
_shelx_shelxl_version_number 2019/3
_chemical_oxdiff_formula 'C104 H91 O5 Si5 Cs2 Pr1'
_shelx_space_group_comment
;
The symmetry employed for this shelxl refinement is uniquely defined
by the following loop, which should always be used as a source of
symmetry information in preference to the above space-group names.
They are only intended as comments.
;
_shelx_estimated_absorpt_t_max 0.313
_shelx_estimated_absorpt_t_min 0.146
_olex2_refinement_description
;
1. Twinned data refinement
 Scales: 1.034(7)
 -0.034(7)
2. Fixed Uiso
 At 1.2 times of:
  All C(H) groups
 At 1.5 times of:
  All C(H,H,H) groups
3.a Aromatic/amide H refined with riding coordinates:
 C2(H2), C3(H3), C4(H4), C5(H5), C6(H6), C8(H8), C9(H9), C10(H10), C11(H11),
 C12(H12), C14(H14), C15(H15), C16(H16), C17(H17), C18(H18), C20(H20), C21(H21),
  C22(H22), C23(H23), C24(H24), C26(H26), C27(H27), C28(H28), C29(H29),
 C30(H30), C32(H32), C33(H33), C34(H34), C35(H35), C36(H36), C38(H38), C39(H39),
  C40(H40), C41(H41), C42(H42), C44(H44), C45(H45), C46(H46), C47(H47),
 C48(H48), C50(H50), C51(H51), C52(H52), C53(H53), C54(H54), C56(H56), C57(H57),
  C58(H58), C59(H59), C60(H60), C62(H62), C63(H63), C64(H64), C65(H65),
 C66(H66), C68(H68), C69(H69), C70(H70), C71(H71), C72(H72), C74(H74), C75(H75),
  C76(H76), C77(H77), C78(H78), C80(H80), C81(H81), C82(H82), C83(H83),
 C84(H84), C86(H86), C87(H87), C88(H88), C89(H89), C90(H90), C92(H92), C93(H93),
  C94(H94), C95(H95), C96(H96), C99(H99), C100(H100), C101(H101), C102(H102),
 C103(H103)
3.b Idealised Me refined as rotating group:
 C97(H97A,H97B,H97C), C104(H10A,H10B,H10C)
;
_olex2_date_sample_data_collection 2022-08-19
_olex2_submission_special_instructions 'No special instructions were received'
_oxdiff_exptl_absorpt_empirical_details
;
Empirical correction (ABSPACK) includes:
- Absorption correction using spherical harmonics
- Frame scaling
- Detector area scaling
- B-factor correction
;
_oxdiff_exptl_absorpt_empirical_full_max 6.081
_oxdiff_exptl_absorpt_empirical_full_min 0.308

loop_
_space_group_symop_operation_xyz
'x, y, z'
'-x, y+1/2, -z'

loop_
_atom_site_label
_atom_site_type_symbol
_atom_site_fract_x
_atom_site_fract_y
_atom_site_fract_z
_atom_site_U_iso_or_equiv
_atom_site_adp_type
_atom_site_occupancy
_atom_site_site_symmetry_order
_atom_site_calc_flag
_atom_site_refinement_flags_posn
_atom_site_refinement_flags_adp
_atom_site_refinement_flags_occupancy
_atom_site_disorder_assembly
_atom_site_disorder_group
Pr1 Pr 0.37094(5) 0.48907(3) 0.45253(5) 0.0247(2) Uani 1 1 d . . . . .
Cs1 Cs 0.07302(9) 0.49904(4) 0.44408(8) 0.0432(3) Uani 1 1 d . . . . .
Cs2 Cs 0.61424(9) 0.59648(4) 0.56149(8) 0.0411(3) Uani 1 1 d . . . . .
Si1 Si 0.1550(3) 0.50858(17) 0.1853(3) 0.0285(8) Uani 1 1 d . . . . .
Si2 Si 0.2746(3) 0.60839(17) 0.5593(3) 0.0296(8) Uani 1 1 d . . . . .
Si3 Si 0.5576(3) 0.50617(17) 0.3180(3) 0.0293(8) Uani 1 1 d . . . . .
Si4 Si 0.6045(3) 0.46379(18) 0.7037(3) 0.0295(8) Uani 1 1 d . . . . .
Si5 Si 0.2508(3) 0.35484(17) 0.4925(3) 0.0308(8) Uani 1 1 d . . . . .
O1 O 0.2385(8) 0.4889(5) 0.2928(8) 0.036(2) Uani 1 1 d . . . . .
O2 O 0.2870(10) 0.5594(5) 0.4922(8) 0.036(2) Uani 1 1 d . . . . .
O3 O 0.4907(9) 0.5175(5) 0.3858(8) 0.034(2) Uani 1 1 d . . . . .
O4 O 0.5120(8) 0.4929(6) 0.6085(7) 0.036(2) Uani 1 1 d . . . . .
O5 O 0.3053(11) 0.4104(5) 0.4861(9) 0.041(3) Uani 1 1 d . . . . .
C1 C 0.0177(12) 0.5025(6) 0.1849(11) 0.031(3) Uani 1 1 d . . . . .
C2 C -0.0442(16) 0.5480(8) 0.1786(16) 0.044(4) Uani 1 1 d . . . . .
H2 H -0.020268 0.582577 0.168513 0.053 Uiso 1 1 calc R U . . .
C3 C -0.1418(18) 0.5426(9) 0.1871(19) 0.054(5) Uani 1 1 d . . . . .
H3 H -0.182823 0.573653 0.185044 0.065 Uiso 1 1 calc R U . . .
C4 C -0.1785(13) 0.4917(9) 0.1984(14) 0.047(4) Uani 1 1 d . . . . .
H4 H -0.245252 0.488160 0.202739 0.057 Uiso 1 1 calc R U . . .
C5 C -0.1193(15) 0.4469(8) 0.2034(14) 0.044(4) Uani 1 1 d . . . . .
H5 H -0.144636 0.412227 0.210680 0.053 Uiso 1 1 calc R U . . .
C6 C -0.0217(15) 0.4527(8) 0.1978(14) 0.041(4) Uani 1 1 d . . . . .
H6 H 0.019853 0.421393 0.203032 0.049 Uiso 1 1 calc R U . . .
C7 C 0.1554(12) 0.4665(7) 0.0743(11) 0.031(3) Uani 1 1 d . . . . .
C8 C 0.0646(14) 0.4478(8) -0.0020(12) 0.038(3) Uani 1 1 d . . . . .
H8 H -0.002121 0.456767 -0.001414 0.046 Uiso 1 1 calc R U . . .
C9 C 0.0712(18) 0.4155(8) -0.0802(14) 0.047(4) Uani 1 1 d . . . . .
H9 H 0.008843 0.402817 -0.132947 0.056 Uiso 1 1 calc R U . . .
C10 C 0.1674(18) 0.4023(8) -0.0809(15) 0.046(4) Uani 1 1 d . . . . .
H10 H 0.171145 0.379489 -0.133075 0.056 Uiso 1 1 calc R U . . .
C11 C 0.2568(16) 0.4212(8) -0.0083(14) 0.045(4) Uani 1 1 d . . . . .
H11 H 0.322780 0.412645 -0.010924 0.053 Uiso 1 1 calc R U . . .
C12 C 0.2529(14) 0.4535(8) 0.0709(13) 0.040(4) Uani 1 1 d . . . . .
H12 H 0.315978 0.466594 0.122138 0.048 Uiso 1 1 calc R U . . .
C13 C 0.1734(12) 0.5812(6) 0.1593(12) 0.031(3) Uani 1 1 d . . . . .
C14 C 0.1301(14) 0.6026(8) 0.0607(12) 0.041(4) Uani 1 1 d . . . . .
H14 H 0.094083 0.579397 0.005046 0.049 Uiso 1 1 calc R U . . .
C15 C 0.1387(16) 0.6574(8) 0.0421(14) 0.045(4) Uani 1 1 d . . . . .
H15 H 0.109404 0.670848 -0.025641 0.054 Uiso 1 1 calc R U . . .
C16 C 0.1893(18) 0.6917(7) 0.1216(16) 0.046(4) Uani 1 1 d . . . . .
H16 H 0.193874 0.729084 0.109268 0.055 Uiso 1 1 calc R U . . .
C17 C 0.2338(16) 0.6716(8) 0.2204(15) 0.043(4) Uani 1 1 d . . . . .
H17 H 0.269396 0.695239 0.275647 0.052 Uiso 1 1 calc R U . . .
C18 C 0.2262(13) 0.6166(7) 0.2385(13) 0.038(3) Uani 1 1 d . . . . .
H18 H 0.257768 0.603224 0.306130 0.046 Uiso 1 1 calc R U . . .
C19 C 0.2433(12) 0.5802(7) 0.6675(11) 0.032(3) Uani 1 1 d . . . . .
C20 C 0.1721(13) 0.6050(7) 0.7029(12) 0.034(3) Uani 1 1 d . . . . .
H20 H 0.139752 0.637875 0.672261 0.041 Uiso 1 1 calc R U . . .
C21 C 0.1474(14) 0.5834(7) 0.7812(14) 0.041(4) Uani 1 1 d . . . . .
H21 H 0.101672 0.601874 0.805752 0.049 Uiso 1 1 calc R U . . .
C22 C 0.1909(16) 0.5346(8) 0.8220(13) 0.043(4) Uani 1 1 d . . . . .
H22 H 0.173150 0.518759 0.874006 0.052 Uiso 1 1 calc R U . . .
C23 C 0.2602(16) 0.5079(8) 0.7887(13) 0.043(4) Uani 1 1 d . . . . .
H23 H 0.290015 0.474383 0.817912 0.051 Uiso 1 1 calc R U . . .
C24 C 0.2859(14) 0.5313(7) 0.7111(13) 0.036(3) Uani 1 1 d . . . . .
H24 H 0.333364 0.513179 0.688281 0.043 Uiso 1 1 calc R U . . .
C25 C 0.1621(14) 0.6538(7) 0.4839(14) 0.038(3) Uani 1 1 d . . . . .
C26 C 0.0885(16) 0.6407(10) 0.3876(15) 0.049(5) Uani 1 1 d . . . . .
H26 H 0.095578 0.607615 0.357162 0.059 Uiso 1 1 calc R U . . .
C27 C 0.005(2) 0.6746(11) 0.335(2) 0.065(6) Uani 1 1 d . . . . .
H27 H -0.041722 0.664972 0.268242 0.079 Uiso 1 1 calc R U . . .
C28 C -0.011(2) 0.7205(12) 0.376(3) 0.072(8) Uani 1 1 d . . . . .
H28 H -0.069247 0.742734 0.339599 0.086 Uiso 1 1 calc R U . . .
C29 C 0.059(3) 0.7353(9) 0.472(3) 0.074(9) Uani 1 1 d . . . . .
H29 H 0.048740 0.767653 0.502425 0.089 Uiso 1 1 calc R U . . .
C30 C 0.144(2) 0.7031(8) 0.522(2) 0.055(5) Uani 1 1 d . . . . .
H30 H 0.192671 0.714725 0.586807 0.066 Uiso 1 1 calc R U . . .
C31 C 0.3939(14) 0.6535(7) 0.6089(13) 0.037(3) Uani 1 1 d . . . . .
C32 C 0.4097(16) 0.6884(7) 0.5388(16) 0.043(4) Uani 1 1 d . . . . .
H32 H 0.360093 0.689546 0.470235 0.052 Uiso 1 1 calc R U . . .
C33 C 0.4975(17) 0.7213(9) 0.569(2) 0.057(5) Uani 1 1 d . . . . .
H33 H 0.509103 0.744066 0.521103 0.069 Uiso 1 1 calc R U . . .
C34 C 0.5683(17) 0.7213(9) 0.6693(19) 0.055(5) Uani 1 1 d . . . . .
H34 H 0.627576 0.744582 0.689143 0.066 Uiso 1 1 calc R U . . .
C35 C 0.5548(17) 0.6885(9) 0.7399(17) 0.054(5) Uani 1 1 d . . . . .
H35 H 0.604092 0.688379 0.808553 0.064 Uiso 1 1 calc R U . . .
C36 C 0.4653(14) 0.6547(8) 0.7082(14) 0.043(4) Uani 1 1 d . . . . .
H36 H 0.454211 0.632169 0.756995 0.051 Uiso 1 1 calc R U . . .
C37 C 0.6928(13) 0.5359(7) 0.3852(12) 0.035(3) Uani 1 1 d . . . . .
C38 C 0.7155(14) 0.5884(8) 0.3603(14) 0.045(4) Uani 1 1 d . . . . .
H38 H 0.665459 0.606179 0.302822 0.054 Uiso 1 1 calc R U . . .
C39 C 0.8098(17) 0.6149(10) 0.4180(18) 0.056(5) Uani 1 1 d . . . . .
H39 H 0.823737 0.649671 0.398159 0.068 Uiso 1 1 calc R U . . .
C40 C 0.8831(17) 0.5901(10) 0.5047(17) 0.056(5) Uani 1 1 d . . . . .
H40 H 0.945282 0.608453 0.546556 0.067 Uiso 1 1 calc R U . . .
C41 C 0.8632(14) 0.5379(8) 0.5281(15) 0.046(4) Uani 1 1 d . . . . .
H41 H 0.913754 0.519941 0.584927 0.055 Uiso 1 1 calc R U . . .
C42 C 0.7696(13) 0.5116(8) 0.4693(13) 0.041(4) Uani 1 1 d . . . . .
H42 H 0.758188 0.476026 0.487378 0.049 Uiso 1 1 calc R U . . .
C43 C 0.5675(13) 0.4323(7) 0.2937(12) 0.034(3) Uani 1 1 d . . . . .
C44 C 0.4779(13) 0.3997(7) 0.2711(12) 0.033(3) Uani 1 1 d . . . . .
H44 H 0.416381 0.414571 0.275447 0.040 Uiso 1 1 calc R U . . .
C45 C 0.4777(17) 0.3459(8) 0.2422(16) 0.048(4) Uani 1 1 d . . . . .
H45 H 0.416560 0.324392 0.227173 0.058 Uiso 1 1 calc R U . . .
C46 C 0.5669(16) 0.3240(8) 0.2355(15) 0.045(4) Uani 1 1 d . . . . .
H46 H 0.566748 0.287392 0.215899 0.053 Uiso 1 1 calc R U . . .
C47 C 0.6559(15) 0.3548(8) 0.2569(14) 0.042(4) Uani 1 1 d . . . . .
H47 H 0.716665 0.339756 0.251118 0.051 Uiso 1 1 calc R U . . .
C48 C 0.6559(13) 0.4087(7) 0.2875(12) 0.035(3) Uani 1 1 d . . . . .
H48 H 0.718178 0.429478 0.304342 0.042 Uiso 1 1 calc R U . . .
C49 C 0.5008(12) 0.5383(6) 0.1894(13) 0.032(3) Uani 1 1 d . . . . .
C50 C 0.4412(13) 0.5862(7) 0.1721(12) 0.036(3) Uani 1 1 d . . . . .
H50 H 0.428640 0.602288 0.226854 0.044 Uiso 1 1 calc R U . . .
C51 C 0.4003(15) 0.6104(8) 0.0760(15) 0.047(4) Uani 1 1 d . . . . .
H51 H 0.360558 0.642667 0.065900 0.056 Uiso 1 1 calc R U . . .
C52 C 0.4178(15) 0.5873(9) -0.0045(13) 0.045(4) Uani 1 1 d . . . . .
H52 H 0.388198 0.603038 -0.070374 0.054 Uiso 1 1 calc R U . . .
C53 C 0.4782(16) 0.5414(9) 0.0112(13) 0.044(4) Uani 1 1 d . . . . .
H53 H 0.492779 0.526348 -0.043263 0.052 Uiso 1 1 calc R U . . .
C54 C 0.5177(13) 0.5171(7) 0.1064(12) 0.035(3) Uani 1 1 d . . . . .
H54 H 0.557575 0.484901 0.115323 0.042 Uiso 1 1 calc R U . . .
C55 C 0.7155(12) 0.5128(6) 0.7653(12) 0.033(3) Uani 1 1 d . . . . .
C56 C 0.6996(16) 0.5572(8) 0.8159(15) 0.047(4) Uani 1 1 d . . . . .
H56 H 0.634820 0.561534 0.824031 0.057 Uiso 1 1 calc R U . . .
C57 C 0.780(2) 0.5967(9) 0.8561(18) 0.059(5) Uani 1 1 d . . . . .
H57 H 0.769280 0.627229 0.890985 0.071 Uiso 1 1 calc R U . . .
C58 C 0.8737(17) 0.5909(9) 0.8446(18) 0.064(6) Uani 1 1 d . . . . .
H58 H 0.926597 0.617774 0.869974 0.077 Uiso 1 1 calc R U . . .
C59 C 0.8907(18) 0.5468(10) 0.797(2) 0.060(5) Uani 1 1 d . . . . .
H59 H 0.955870 0.542553 0.789742 0.072 Uiso 1 1 calc R U . . .
C60 C 0.8124(14) 0.5074(9) 0.7584(15) 0.047(4) Uani 1 1 d . . . . .
H60 H 0.826168 0.476244 0.726820 0.056 Uiso 1 1 calc R U . . .
C61 C 0.5648(12) 0.4382(7) 0.8081(12) 0.032(3) Uani 1 1 d . . . . .
C62 C 0.6320(14) 0.4382(8) 0.9094(12) 0.038(3) Uani 1 1 d . . . . .
H62 H 0.697160 0.456707 0.929030 0.046 Uiso 1 1 calc R U . . .
C63 C 0.6075(15) 0.4119(8) 0.9842(13) 0.041(4) Uani 1 1 d . . . . .
H63 H 0.655616 0.412053 1.053283 0.049 Uiso 1 1 calc R U . . .
C64 C 0.5110(16) 0.3854(8) 0.9557(14) 0.043(4) Uani 1 1 d . . . . .
H64 H 0.493520 0.367291 1.005801 0.052 Uiso 1 1 calc R U . . .
C65 C 0.4423(14) 0.3851(8) 0.8572(14) 0.041(4) Uani 1 1 d . . . . .
H65 H 0.376816 0.367054 0.838553 0.050 Uiso 1 1 calc R U . . .
C66 C 0.4678(14) 0.4117(7) 0.7823(13) 0.037(3) Uani 1 1 d . . . . .
H66 H 0.418885 0.411775 0.713506 0.044 Uiso 1 1 calc R U . . .
C67 C 0.6642(13) 0.4042(7) 0.6631(12) 0.034(3) Uani 1 1 d . . . . .
C68 C 0.6340(12) 0.3926(7) 0.5617(12) 0.034(3) Uani 1 1 d . . . . .
H68 H 0.585967 0.415265 0.511144 0.040 Uiso 1 1 calc R U . . .
C69 C 0.6776(18) 0.3442(8) 0.5327(16) 0.049(5) Uani 1 1 d . . . . .
H69 H 0.656073 0.334711 0.462904 0.058 Uiso 1 1 calc R U . . .
C70 C 0.7477(18) 0.3135(8) 0.6046(18) 0.051(5) Uani 1 1 d . . . . .
H70 H 0.775540 0.282429 0.584880 0.061 Uiso 1 1 calc R U . . .
C71 C 0.780(2) 0.3261(9) 0.7076(18) 0.054(5) Uani 1 1 d . . . . .
H71 H 0.831490 0.304720 0.758099 0.065 Uiso 1 1 calc R U . . .
C72 C 0.7361(18) 0.3711(9) 0.7345(15) 0.049(4) Uani 1 1 d . . . . .
H72 H 0.756245 0.379243 0.804754 0.058 Uiso 1 1 calc R U . . .
C73 C 0.1276(13) 0.3682(7) 0.5182(12) 0.034(3) Uani 1 1 d . . . . .
C74 C 0.0272(14) 0.3613(7) 0.4470(14) 0.040(4) Uani 1 1 d . . . . .
H74 H 0.017470 0.346043 0.382778 0.048 Uiso 1 1 calc R U . . .
C75 C -0.0603(15) 0.3760(9) 0.4662(18) 0.053(5) Uani 1 1 d . . . . .
H75 H -0.128613 0.372239 0.414451 0.063 Uiso 1 1 calc R U . . .
C76 C -0.0481(17) 0.3963(9) 0.5607(17) 0.050(5) Uani 1 1 d . . . . .
H76 H -0.108212 0.403236 0.575893 0.061 Uiso 1 1 calc R U . . .
C77 C 0.0530(18) 0.4065(10) 0.6342(15) 0.053(5) Uani 1 1 d . . . . .
H77 H 0.062285 0.423498 0.696942 0.063 Uiso 1 1 calc R U . . .
C78 C 0.1380(15) 0.3911(9) 0.6130(14) 0.046(4) Uani 1 1 d . . . . .
H78 H 0.206564 0.396060 0.663768 0.055 Uiso 1 1 calc R U . . .
C79 C 0.3365(13) 0.3087(7) 0.5973(12) 0.035(3) Uani 1 1 d . . . . .
C80 C 0.4435(13) 0.3061(7) 0.6222(14) 0.040(4) Uani 1 1 d . . . . .
H80 H 0.474482 0.329052 0.588195 0.048 Uiso 1 1 calc R U . . .
C81 C 0.5069(16) 0.2706(10) 0.6962(17) 0.056(5) Uani 1 1 d . . . . .
H81 H 0.580365 0.269108 0.711995 0.067 Uiso 1 1 calc R U . . .
C82 C 0.462(2) 0.2374(10) 0.7470(18) 0.065(6) Uani 1 1 d . . . . .
H82 H 0.504650 0.213667 0.798720 0.078 Uiso 1 1 calc R U . . .
C83 C 0.356(2) 0.2388(9) 0.7226(17) 0.060(6) Uani 1 1 d . . . . .
H83 H 0.325876 0.215588 0.756631 0.071 Uiso 1 1 calc R U . . .
C84 C 0.2927(16) 0.2742(8) 0.6480(15) 0.046(4) Uani 1 1 d . . . . .
H84 H 0.219111 0.274873 0.631579 0.055 Uiso 1 1 calc R U . . .
C85 C 0.2097(13) 0.3153(7) 0.3705(12) 0.033(3) Uani 1 1 d . . . . .
C86 C 0.2082(13) 0.3392(8) 0.2801(13) 0.040(4) Uani 1 1 d . . . . .
H86 H 0.225693 0.376267 0.280238 0.048 Uiso 1 1 calc R U . . .
C87 C 0.1818(16) 0.3097(9) 0.1913(14) 0.049(5) Uani 1 1 d . . . . .
H87 H 0.182925 0.326179 0.131475 0.059 Uiso 1 1 calc R U . . .
C88 C 0.1537(18) 0.2560(11) 0.1899(16) 0.058(6) Uani 1 1 d . . . . .
H88 H 0.134923 0.235844 0.128628 0.070 Uiso 1 1 calc R U . . .
C89 C 0.1528(16) 0.2316(9) 0.2763(16) 0.051(5) Uani 1 1 d . . . . .
H89 H 0.133789 0.194745 0.275193 0.061 Uiso 1 1 calc R U . . .
C90 C 0.1804(16) 0.2619(8) 0.3657(15) 0.046(4) Uani 1 1 d . . . . .
H90 H 0.178921 0.245163 0.425136 0.056 Uiso 1 1 calc R U . . .
C91 C 0.1929(19) 0.2327(10) -0.0635(16) 0.054(5) Uani 1 1 d . . . . .
C92 C 0.278(2) 0.2665(9) -0.031(2) 0.062(5) Uani 1 1 d . . . . .
H92 H 0.266901 0.304017 -0.025432 0.074 Uiso 1 1 calc R U . . .
C93 C 0.380(2) 0.2482(11) -0.005(2) 0.064(6) Uani 1 1 d . . . . .
H93 H 0.437359 0.272682 0.020396 0.076 Uiso 1 1 calc R U . . .
C94 C 0.398(2) 0.1953(10) -0.0151(18) 0.059(5) Uani 1 1 d . . . . .
H94 H 0.467307 0.182504 -0.000020 0.070 Uiso 1 1 calc R U . . .
C95 C 0.315(2) 0.1606(10) -0.0476(19) 0.065(6) Uani 1 1 d . . . . .
H95 H 0.326526 0.123375 -0.054017 0.078 Uiso 1 1 calc R U . . .
C96 C 0.213(2) 0.1787(9) -0.072(2) 0.062(6) Uani 1 1 d . . . . .
H96 H 0.156189 0.153707 -0.093653 0.075 Uiso 1 1 calc R U . . .
C97 C 0.082(2) 0.2534(12) -0.0944(19) 0.066(6) Uani 1 1 d . . . . .
H97A H 0.079844 0.280285 -0.044850 0.100 Uiso 1 1 calc R U . . .
H97B H 0.035219 0.223381 -0.096456 0.100 Uiso 1 1 calc R U . . .
H97C H 0.059301 0.270017 -0.162051 0.100 Uiso 1 1 calc R U . . .
C98 C -0.1663(15) 0.3047(8) 0.0684(14) 0.044(4) Uani 1 1 d . . . . .
C99 C -0.2699(16) 0.2884(10) 0.0187(16) 0.053(5) Uani 1 1 d . . . . .
H99 H -0.310909 0.302140 -0.047163 0.063 Uiso 1 1 calc R U . . .
C100 C -0.3126(19) 0.2528(11) 0.064(3) 0.074(8) Uani 1 1 d . . . . .
H100 H -0.383265 0.241569 0.028566 0.088 Uiso 1 1 calc R U . . .
C101 C -0.259(2) 0.2325(10) 0.159(3) 0.069(7) Uani 1 1 d . . . . .
H101 H -0.291537 0.208046 0.189034 0.083 Uiso 1 1 calc R U . . .
C102 C -0.155(2) 0.2483(10) 0.212(2) 0.063(6) Uani 1 1 d . . . . .
H102 H -0.115216 0.233969 0.277495 0.076 Uiso 1 1 calc R U . . .
C103 C -0.1098(15) 0.2850(8) 0.1672(15) 0.047(4) Uani 1 1 d . . . . .
H103 H -0.039904 0.297080 0.204013 0.056 Uiso 1 1 calc R U . . .
C104 C -0.114(2) 0.3414(11) 0.0203(17) 0.060(5) Uani 1 1 d . . . . .
H10A H -0.121997 0.327082 -0.046389 0.089 Uiso 1 1 calc R U . . .
H10B H -0.039433 0.344392 0.063929 0.089 Uiso 1 1 calc R U . . .
H10C H -0.146955 0.377162 0.011502 0.089 Uiso 1 1 calc R U . . .

loop_
_atom_site_aniso_label
_atom_site_aniso_U_11
_atom_site_aniso_U_22
_atom_site_aniso_U_33
_atom_site_aniso_U_23
_atom_site_aniso_U_13
_atom_site_aniso_U_12
Pr1 0.0238(3) 0.0287(4) 0.0228(3) -0.0012(3) 0.0105(3) 0.0008(3)
Cs1 0.0453(5) 0.0439(6) 0.0428(5) 0.0003(4) 0.0197(4) -0.0071(4)
Cs2 0.0525(6) 0.0378(5) 0.0388(5) -0.0057(4) 0.0241(5) -0.0034(4)
Si1 0.0275(17) 0.036(2) 0.0240(18) -0.0010(14) 0.0117(14) -0.0016(14)
Si2 0.038(2) 0.030(2) 0.0255(18) -0.0013(14) 0.0185(16) 0.0008(16)
Si3 0.0314(17) 0.035(2) 0.0272(18) -0.0012(14) 0.0174(15) -0.0008(15)
Si4 0.0250(17) 0.044(2) 0.0192(17) 0.0001(15) 0.0080(14) -0.0007(15)
Si5 0.0337(19) 0.032(2) 0.029(2) 0.0032(15) 0.0142(16) -0.0037(15)
O1 0.034(5) 0.040(6) 0.030(5) 0.002(5) 0.007(4) -0.002(5)
O2 0.048(6) 0.041(6) 0.023(5) -0.005(4) 0.018(5) -0.001(5)
O3 0.037(5) 0.046(6) 0.027(5) -0.011(4) 0.020(4) -0.005(5)
O4 0.026(4) 0.050(6) 0.025(5) -0.003(5) 0.003(4) -0.005(5)
O5 0.053(7) 0.032(6) 0.037(6) 0.012(5) 0.017(5) -0.011(5)
C1 0.036(7) 0.035(8) 0.025(6) 0.002(5) 0.013(5) -0.006(6)
C2 0.046(10) 0.037(9) 0.059(11) 0.009(8) 0.031(9) 0.004(7)
C3 0.050(11) 0.046(11) 0.080(15) 0.007(10) 0.039(11) 0.007(8)
C4 0.036(7) 0.057(11) 0.054(10) 0.009(9) 0.023(7) -0.003(8)
C5 0.043(9) 0.051(10) 0.043(9) 0.002(8) 0.022(8) -0.009(8)
C6 0.042(9) 0.041(9) 0.044(9) -0.002(7) 0.022(7) -0.005(7)
C7 0.032(7) 0.040(8) 0.020(6) 0.005(6) 0.009(5) -0.005(6)
C8 0.039(8) 0.052(10) 0.025(7) 0.001(7) 0.015(6) -0.002(7)
C9 0.063(11) 0.049(10) 0.031(8) -0.005(7) 0.022(8) -0.012(9)
C10 0.072(13) 0.043(10) 0.036(9) 0.000(7) 0.034(9) 0.003(9)
C11 0.054(10) 0.051(10) 0.040(9) 0.003(8) 0.029(8) 0.013(8)
C12 0.040(8) 0.048(10) 0.037(8) 0.005(7) 0.020(7) 0.004(7)
C13 0.033(7) 0.034(8) 0.031(7) -0.003(6) 0.016(6) -0.004(6)
C14 0.044(9) 0.047(10) 0.029(7) 0.001(7) 0.010(6) 0.000(7)
C15 0.052(10) 0.046(10) 0.035(9) 0.012(7) 0.015(8) -0.002(8)
C16 0.064(12) 0.032(8) 0.053(11) 0.005(7) 0.035(10) -0.002(8)
C17 0.048(10) 0.038(9) 0.045(10) -0.006(7) 0.020(8) -0.004(7)
C18 0.038(8) 0.044(9) 0.036(8) 0.002(7) 0.018(7) -0.005(7)
C19 0.034(7) 0.038(8) 0.029(7) -0.006(6) 0.018(6) 0.000(6)
C20 0.039(7) 0.033(8) 0.039(8) -0.002(6) 0.024(7) -0.002(6)
C21 0.044(9) 0.041(9) 0.048(9) -0.002(7) 0.029(8) -0.004(7)
C22 0.056(10) 0.053(10) 0.032(8) -0.006(7) 0.029(8) -0.016(8)
C23 0.057(10) 0.041(9) 0.029(8) 0.005(6) 0.016(7) 0.004(7)
C24 0.051(9) 0.032(8) 0.035(8) 0.003(6) 0.028(7) 0.007(7)
C25 0.045(9) 0.034(8) 0.048(9) 0.007(7) 0.034(8) 0.011(7)
C26 0.046(10) 0.066(13) 0.044(10) 0.011(9) 0.025(8) 0.008(9)
C27 0.055(12) 0.066(15) 0.068(15) 0.020(12) 0.016(11) 0.002(11)
C28 0.059(13) 0.074(17) 0.10(2) 0.039(15) 0.050(15) 0.029(12)
C29 0.10(2) 0.037(11) 0.13(3) 0.019(13) 0.09(2) 0.023(12)
C30 0.072(13) 0.030(9) 0.085(15) 0.002(9) 0.055(13) 0.008(9)
C31 0.038(8) 0.039(8) 0.037(8) 0.001(6) 0.020(7) -0.001(7)
C32 0.050(10) 0.037(9) 0.048(10) 0.007(7) 0.025(8) -0.004(7)
C33 0.048(10) 0.053(12) 0.082(16) 0.018(11) 0.038(11) -0.002(9)
C34 0.047(10) 0.054(12) 0.074(14) -0.012(10) 0.035(10) -0.005(9)
C35 0.045(10) 0.060(13) 0.052(11) -0.016(9) 0.014(9) 0.004(9)
C36 0.038(8) 0.052(10) 0.037(9) -0.002(7) 0.013(7) -0.004(7)
C37 0.035(8) 0.043(9) 0.028(7) -0.006(6) 0.016(6) -0.002(6)
C38 0.038(8) 0.053(11) 0.046(9) 0.006(8) 0.018(7) -0.009(8)
C39 0.043(10) 0.054(12) 0.064(13) -0.001(10) 0.012(9) -0.017(9)
C40 0.045(10) 0.065(13) 0.060(12) -0.007(10) 0.023(9) -0.009(9)
C41 0.033(8) 0.052(11) 0.047(10) -0.014(8) 0.009(7) -0.006(7)
C42 0.034(8) 0.055(10) 0.032(8) 0.000(7) 0.010(6) 0.004(7)
C43 0.038(8) 0.041(9) 0.026(7) -0.003(6) 0.016(6) -0.009(7)
C44 0.038(8) 0.032(8) 0.032(8) -0.002(6) 0.017(6) -0.003(6)
C45 0.048(10) 0.042(10) 0.057(11) 0.006(8) 0.024(9) -0.002(8)
C46 0.052(10) 0.038(9) 0.044(10) -0.005(7) 0.019(8) -0.001(7)
C47 0.046(9) 0.045(10) 0.040(9) 0.000(7) 0.022(7) 0.002(7)
C48 0.040(8) 0.037(8) 0.034(8) -0.004(6) 0.021(7) -0.003(6)
C49 0.030(7) 0.032(8) 0.040(8) 0.000(6) 0.019(6) -0.003(6)
C50 0.033(7) 0.040(9) 0.035(8) 0.000(6) 0.012(6) 0.001(6)
C51 0.041(9) 0.039(9) 0.056(11) 0.007(8) 0.014(8) 0.001(7)
C52 0.044(9) 0.060(11) 0.029(8) 0.008(7) 0.011(7) -0.003(8)
C53 0.051(10) 0.055(10) 0.027(8) 0.003(7) 0.017(7) -0.003(8)
C54 0.034(7) 0.041(8) 0.032(8) -0.001(6) 0.016(6) 0.002(6)
C55 0.033(7) 0.031(7) 0.033(8) -0.001(6) 0.008(6) 0.000(6)
C56 0.043(9) 0.046(10) 0.045(10) -0.003(8) 0.010(8) 0.004(8)
C57 0.072(14) 0.040(10) 0.061(12) -0.011(9) 0.022(10) -0.004(10)
C58 0.049(11) 0.045(11) 0.066(13) 0.010(10) -0.013(9) -0.012(9)
C59 0.042(10) 0.054(12) 0.079(15) 0.002(11) 0.017(10) -0.012(9)
C60 0.037(8) 0.054(11) 0.053(10) 0.002(8) 0.022(8) -0.003(7)
C61 0.027(7) 0.043(8) 0.028(7) -0.003(6) 0.014(6) 0.000(6)
C62 0.044(9) 0.046(9) 0.028(8) -0.003(6) 0.018(7) 0.001(7)
C63 0.045(9) 0.048(10) 0.030(8) 0.003(7) 0.015(7) 0.009(7)
C64 0.054(10) 0.046(9) 0.041(9) 0.002(7) 0.032(8) 0.003(8)
C65 0.041(8) 0.051(10) 0.041(9) -0.001(7) 0.026(7) 0.000(7)
C66 0.040(8) 0.045(9) 0.032(8) -0.004(6) 0.021(7) -0.001(7)
C67 0.036(7) 0.044(9) 0.027(7) -0.002(6) 0.018(6) -0.008(6)
C68 0.031(7) 0.042(9) 0.027(7) -0.006(6) 0.010(6) -0.002(6)
C69 0.063(12) 0.054(11) 0.047(10) -0.011(8) 0.042(10) -0.009(9)
C70 0.058(11) 0.044(10) 0.067(13) -0.002(9) 0.043(10) 0.009(8)
C71 0.068(13) 0.050(11) 0.059(12) 0.006(9) 0.039(11) 0.007(9)
C72 0.062(12) 0.053(11) 0.035(9) 0.004(8) 0.024(8) 0.014(9)
C73 0.035(7) 0.038(8) 0.029(7) 0.001(6) 0.013(6) -0.004(6)
C74 0.040(8) 0.038(9) 0.040(9) -0.003(7) 0.012(7) 0.009(7)
C75 0.033(8) 0.048(11) 0.072(13) -0.002(9) 0.014(9) 0.005(7)
C76 0.044(10) 0.049(11) 0.060(12) 0.008(9) 0.022(9) 0.001(8)
C77 0.053(11) 0.074(14) 0.036(9) 0.003(9) 0.022(8) 0.013(10)
C78 0.041(9) 0.060(11) 0.037(9) 0.000(8) 0.015(7) 0.011(8)
C79 0.034(8) 0.041(9) 0.028(7) -0.003(6) 0.009(6) -0.001(6)
C80 0.031(8) 0.043(10) 0.044(9) -0.008(7) 0.014(7) 0.000(6)
C81 0.039(9) 0.064(13) 0.055(12) 0.001(10) 0.008(8) 0.021(9)
C82 0.073(15) 0.051(12) 0.049(12) 0.019(9) 0.001(10) 0.016(11)
C83 0.067(13) 0.046(11) 0.053(12) 0.019(9) 0.009(10) -0.002(9)
C84 0.050(10) 0.041(9) 0.048(10) 0.013(8) 0.019(8) -0.005(8)
C85 0.036(7) 0.035(8) 0.030(7) 0.003(6) 0.014(6) 0.000(6)
C86 0.033(8) 0.055(11) 0.035(8) 0.002(7) 0.015(7) 0.006(7)
C87 0.045(10) 0.073(14) 0.031(8) -0.007(8) 0.017(7) 0.010(9)
C88 0.051(11) 0.086(16) 0.038(10) -0.017(10) 0.018(9) 0.003(10)
C89 0.048(10) 0.044(10) 0.052(11) -0.020(8) 0.012(8) -0.001(8)
C90 0.052(10) 0.047(10) 0.042(10) -0.003(8) 0.019(8) -0.005(8)
C91 0.057(11) 0.065(13) 0.042(10) 0.004(9) 0.022(9) 0.010(10)
C92 0.071(14) 0.042(11) 0.074(15) -0.003(10) 0.029(12) 0.004(10)
C93 0.062(13) 0.062(14) 0.069(15) -0.001(11) 0.028(11) -0.011(11)
C94 0.066(13) 0.055(12) 0.059(13) 0.001(10) 0.030(11) 0.002(10)
C95 0.066(14) 0.055(13) 0.057(13) -0.009(10) 0.005(11) 0.011(10)
C96 0.073(15) 0.038(10) 0.066(14) 0.000(9) 0.016(12) -0.007(10)
C97 0.067(14) 0.075(16) 0.055(13) -0.013(11) 0.021(11) -0.001(12)
C98 0.042(9) 0.048(11) 0.039(9) -0.006(7) 0.013(7) 0.002(7)
C99 0.042(9) 0.058(12) 0.052(11) -0.016(9) 0.011(8) 0.009(9)
C100 0.045(11) 0.067(15) 0.12(2) -0.045(16) 0.043(14) -0.012(11)
C101 0.063(14) 0.049(12) 0.11(2) 0.006(13) 0.050(16) 0.000(10)
C102 0.060(13) 0.062(14) 0.077(16) 0.015(11) 0.038(12) 0.007(10)
C103 0.044(9) 0.047(11) 0.049(10) 0.000(8) 0.019(8) -0.001(8)
C104 0.061(13) 0.073(15) 0.049(11) 0.005(10) 0.025(10) 0.002(11)

loop_
_atom_type_symbol
_atom_type_description
_atom_type_scat_dispersion_real
_atom_type_scat_dispersion_imag
_atom_type_scat_source
C C 0.0181 0.0091 'International Tables Vol C Tables 4.2.6.8 and 6.1.1.4'
H H 0.0000 0.0000 'International Tables Vol C Tables 4.2.6.8 and 6.1.1.4'
Cs Cs -0.7457 7.9052 'International Tables Vol C Tables 4.2.6.8 and 6.1.1.4'
O O 0.0492 0.0322 'International Tables Vol C Tables 4.2.6.8 and 6.1.1.4'
Pr Pr -2.4164 10.2820 'International Tables Vol C Tables 4.2.6.8 and 6.1.1.4'
Si Si 0.2541 0.3302 'International Tables Vol C Tables 4.2.6.8 and 6.1.1.4'

loop_
_exptl_crystal_face_index_h
_exptl_crystal_face_index_k
_exptl_crystal_face_index_l
_exptl_crystal_face_perp_dist
1 1 -2 0.0956
0 2 1 0.0941
0 1 0 0.1030
0 -1 0 0.1068
0 -2 1 0.0891
0 2 -1 0.1122
-3 15 1 0.1010
-4 12 6 0.1236
1 -2 2 0.0787
-1 2 -1 0.0911
-7 9 1 0.0899
7 -9 -2 0.1298
5 -2 5 0.0639
-2 1 -1 0.0781
-9 3 1 0.0812
-1 -1 -1 0.0701
-8 -5 0 0.0570
2 2 1 0.0625
1 1 1 0.0622
-5 -12 5 0.0860
9 1 -5 0.0896
8 2 0 0.0722
-8 0 0 0.0589
3 -1 -9 0.0650
-7 -10 1 0.0647

loop_
_geom_angle_atom_site_label_1
_geom_angle_atom_site_label_2
_geom_angle_atom_site_label_3
_geom_angle
_geom_angle_site_symmetry_1
_geom_angle_site_symmetry_3
_geom_angle_publ_flag
Cs1 Pr1 Cs2 129.95(3) . . ?
O1 Pr1 Cs1 64.2(3) . . ?
O1 Pr1 Cs2 126.6(3) . . ?
O1 Pr1 O3 90.8(4) . . ?
O1 Pr1 O4 175.7(4) . . ?
O2 Pr1 Cs1 50.1(3) . . ?
O2 Pr1 Cs2 80.2(3) . . ?
O2 Pr1 O1 87.7(4) . . ?
O2 Pr1 O3 112.3(4) . . ?
O2 Pr1 O4 92.9(4) . . ?
O3 Pr1 Cs1 147.5(3) . . ?
O3 Pr1 Cs2 49.1(3) . . ?
O3 Pr1 O4 85.0(4) . . ?
O4 Pr1 Cs1 119.3(3) . . ?
O4 Pr1 Cs2 49.4(3) . . ?
O5 Pr1 Cs1 65.1(4) . . ?
O5 Pr1 Cs2 144.4(3) . . ?
O5 Pr1 O1 88.7(4) . . ?
O5 Pr1 O2 108.8(5) . . ?
O5 Pr1 O3 138.8(5) . . ?
O5 Pr1 O4 95.1(5) . . ?
O2 Cs1 O1 54.5(3) . . ?
O2 Cs1 C1 91.2(3) . . ?
O2 Cs1 C2 93.9(4) . . ?
O2 Cs1 C5 130.7(3) . . ?
O2 Cs1 C6 109.7(4) . . ?
O2 Cs1 C41 126.7(4) . 1_455 ?
O2 Cs1 C73 108.1(4) . . ?
O2 Cs1 C74 128.8(4) . . ?
O2 Cs1 C75 147.7(4) . . ?
O2 Cs1 C77 118.3(4) . . ?
O2 Cs1 C78 104.4(4) . . ?
C1 Cs1 O1 46.7(3) . . ?
C1 Cs1 C2 22.2(4) . . ?
C1 Cs1 C5 39.8(4) . . ?
C1 Cs1 C41 117.7(4) . 1_455 ?
C1 Cs1 C74 94.1(4) . . ?
C1 Cs1 C75 101.7(5) . . ?
C1 Cs1 C77 139.3(5) . . ?
C1 Cs1 C78 130.3(4) . . ?
C2 Cs1 O1 63.4(3) . . ?
C5 Cs1 O1 79.6(3) . . ?
C5 Cs1 C2 44.5(4) . . ?
C5 Cs1 C41 91.2(4) . 1_455 ?
C6 Cs1 O1 57.3(3) . . ?
C6 Cs1 C1 23.3(4) . . ?
C6 Cs1 C2 38.9(4) . . ?
C6 Cs1 C5 22.3(4) . . ?
C6 Cs1 C41 112.7(4) . 1_455 ?
C6 Cs1 C74 71.6(4) . . ?
C6 Cs1 C75 78.6(5) . . ?
C6 Cs1 C77 116.1(5) . . ?
C6 Cs1 C78 110.0(5) . . ?
C41 Cs1 O1 161.9(4) 1_455 . ?
C41 Cs1 C2 99.2(4) 1_455 . ?
C73 Cs1 O1 90.2(3) . . ?
C73 Cs1 C1 106.5(4) . . ?
C73 Cs1 C2 126.0(4) . . ?
C73 Cs1 C5 86.9(4) . . ?
C73 Cs1 C6 87.0(4) . . ?
C73 Cs1 C41 104.9(4) . 1_455 ?
C73 Cs1 C74 23.0(4) . . ?
C73 Cs1 C75 39.9(4) . . ?
C73 Cs1 C77 40.5(4) . . ?
C73 Cs1 C78 23.8(4) . . ?
C74 Cs1 O1 95.5(4) . . ?
C74 Cs1 C2 109.0(4) . . ?
C74 Cs1 C5 66.1(4) . . ?
C74 Cs1 C41 94.8(4) . 1_455 ?
C74 Cs1 C75 22.3(4) . . ?
C74 Cs1 C77 46.0(5) . . ?
C75 Cs1 O1 116.1(4) . . ?
C75 Cs1 C2 109.2(5) . . ?
C75 Cs1 C5 65.0(5) . . ?
C75 Cs1 C41 72.7(5) . 1_455 ?
C75 Cs1 C77 38.8(5) . . ?
C77 Cs1 O1 129.1(4) . . ?
C77 Cs1 C2 147.0(5) . . ?
C77 Cs1 C5 103.7(5) . . ?
C77 Cs1 C41 68.0(5) . 1_455 ?
C78 Cs1 O1 107.3(4) . . ?
C78 Cs1 C2 148.7(5) . . ?
C78 Cs1 C5 105.9(5) . . ?
C78 Cs1 C41 90.1(5) . 1_455 ?
C78 Cs1 C74 40.0(4) . . ?
C78 Cs1 C75 45.4(5) . . ?
C78 Cs1 C77 22.1(5) . . ?
O3 Cs2 O4 60.2(3) . . ?
O3 Cs2 C31 99.0(4) . . ?
O3 Cs2 C32 99.4(4) . . ?
O3 Cs2 C33 117.7(5) . . ?
O3 Cs2 C34 138.4(4) . . ?
O3 Cs2 C35 137.3(4) . . ?
O3 Cs2 C37 50.9(3) . . ?
O3 Cs2 C38 65.9(4) . . ?
O3 Cs2 C42 63.7(3) . . ?
O3 Cs2 C55 102.6(3) . . ?
O3 Cs2 C56 121.2(4) . . ?
O4 Cs2 C31 78.6(3) . . ?
O4 Cs2 C32 98.0(4) . . ?
O4 Cs2 C33 117.9(4) . . ?
O4 Cs2 C34 116.4(4) . . ?
O4 Cs2 C35 97.0(4) . . ?
O4 Cs2 C37 95.3(4) . . ?
O4 Cs2 C38 117.7(4) . . ?
O4 Cs2 C42 88.8(4) . . ?
O4 Cs2 C55 52.1(3) . . ?
O4 Cs2 C56 63.1(4) . . ?
C31 Cs2 C35 38.6(4) . . ?
C31 Cs2 C38 140.1(4) . . ?
C32 Cs2 C31 22.4(4) . . ?
C32 Cs2 C34 39.1(5) . . ?
C32 Cs2 C35 44.9(5) . . ?
C32 Cs2 C38 119.8(4) . . ?
C32 Cs2 C42 155.5(4) . . ?
C33 Cs2 C31 39.3(4) . . ?
C33 Cs2 C32 22.6(5) . . ?
C33 Cs2 C34 22.2(6) . . ?
C33 Cs2 C35 38.3(6) . . ?
C33 Cs2 C38 113.2(5) . . ?
C33 Cs2 C42 150.9(5) . . ?
C34 Cs2 C31 45.1(4) . . ?
C34 Cs2 C35 21.2(5) . . ?
C34 Cs2 C38 124.3(5) . . ?
C37 Cs2 C31 145.6(4) . . ?
C37 Cs2 C32 132.8(4) . . ?
C37 Cs2 C33 133.3(5) . . ?
C37 Cs2 C34 147.1(5) . . ?
C37 Cs2 C35 167.7(5) . . ?
C37 Cs2 C38 22.8(4) . . ?
C37 Cs2 C42 22.7(4) . . ?
C37 Cs2 C56 124.1(4) . . ?
C38 Cs2 C35 145.0(5) . . ?
C42 Cs2 C31 162.3(4) . . ?
C42 Cs2 C34 152.0(5) . . ?
C42 Cs2 C35 157.7(4) . . ?
C42 Cs2 C38 38.5(4) . . ?
C55 Cs2 C31 100.1(4) . . ?
C55 Cs2 C32 121.4(4) . . ?
C55 Cs2 C33 123.6(5) . . ?
C55 Cs2 C34 104.0(5) . . ?
C55 Cs2 C35 85.4(5) . . ?
C55 Cs2 C37 102.4(4) . . ?
C55 Cs2 C38 118.8(4) . . ?
C55 Cs2 C42 81.2(4) . . ?
C55 Cs2 C56 23.1(4) . . ?
C56 Cs2 C31 83.5(4) . . ?
C56 Cs2 C32 102.2(5) . . ?
C56 Cs2 C33 100.8(5) . . ?
C56 Cs2 C34 81.0(5) . . ?
C56 Cs2 C35 62.6(5) . . ?
C56 Cs2 C38 136.3(5) . . ?
C56 Cs2 C42 101.9(4) . . ?
O1 Si1 Cs1 59.2(4) . . ?
O1 Si1 C1 109.2(6) . . ?
O1 Si1 C7 113.4(7) . . ?
O1 Si1 C13 112.3(7) . . ?
C1 Si1 Cs1 53.0(4) . . ?
C7 Si1 Cs1 141.1(5) . . ?
C7 Si1 C1 106.2(7) . . ?
C13 Si1 Cs1 109.0(5) . . ?
C13 Si1 C1 106.6(7) . . ?
C13 Si1 C7 108.7(7) . . ?
O2 Si2 Cs1 54.9(5) . . ?
O2 Si2 C19 108.5(7) . . ?
O2 Si2 C25 111.8(7) . . ?
O2 Si2 C31 113.3(7) . . ?
C19 Si2 Cs1 74.0(5) . . ?
C19 Si2 C31 110.9(7) . . ?
C25 Si2 Cs1 82.9(6) . . ?
C25 Si2 C19 106.8(7) . . ?
C25 Si2 C31 105.4(8) . . ?
C31 Si2 Cs1 167.9(5) . . ?
O3 Si3 Cs2 48.2(4) . . ?
O3 Si3 C37 108.3(6) . . ?
O3 Si3 C43 112.5(7) . . ?
O3 Si3 C49 113.3(7) . . ?
C37 Si3 Cs2 60.8(5) . . ?
C43 Si3 Cs2 135.4(5) . . ?
C43 Si3 C37 110.3(8) . . ?
C49 Si3 Cs2 118.9(5) . . ?
C49 Si3 C37 106.6(7) . . ?
C49 Si3 C43 105.6(7) . . ?
O4 Si4 Cs2 50.6(4) . . ?
O4 Si4 C55 109.5(7) . . ?
O4 Si4 C61 115.7(6) . . ?
O4 Si4 C67 112.7(7) . . ?
C55 Si4 Cs2 60.7(5) . . ?
C55 Si4 C67 106.0(7) . . ?
C61 Si4 Cs2 140.8(5) . . ?
C61 Si4 C55 106.5(7) . . ?
C61 Si4 C67 105.8(7) . . ?
C67 Si4 Cs2 113.3(5) . . ?
O5 Si5 Cs1 61.0(5) . . ?
O5 Si5 C73 109.7(8) . . ?
O5 Si5 C79 114.0(7) . . ?
O5 Si5 C85 112.3(7) . . ?
C73 Si5 Cs1 51.7(5) . . ?
C79 Si5 Cs1 141.8(5) . . ?
C79 Si5 C73 106.7(7) . . ?
C85 Si5 Cs1 109.9(5) . . ?
C85 Si5 C73 107.2(7) . . ?
C85 Si5 C79 106.6(7) . . ?
Pr1 O1 Cs1 81.8(3) . . ?
Si1 O1 Pr1 161.9(8) . . ?
Si1 O1 Cs1 99.1(5) . . ?
Pr1 O2 Cs1 96.1(4) . . ?
Si2 O2 Pr1 155.9(8) . . ?
Si2 O2 Cs1 100.6(5) . . ?
Pr1 O3 Cs2 96.8(3) . . ?
Si3 O3 Pr1 150.0(7) . . ?
Si3 O3 Cs2 109.3(5) . . ?
Pr1 O4 Cs2 96.3(4) . . ?
Si4 O4 Pr1 151.1(8) . . ?
Si4 O4 Cs2 105.7(5) . . ?
Pr1 O5 Cs1 81.3(4) . . ?
Si5 O5 Pr1 171.9(8) . . ?
Si5 O5 Cs1 97.1(6) . . ?
Si1 C1 Cs1 101.0(6) . . ?
C2 C1 Cs1 88.0(10) . . ?
C2 C1 Si1 121.4(12) . . ?
C6 C1 Cs1 76.9(9) . . ?
C6 C1 Si1 120.7(13) . . ?
C6 C1 C2 117.8(15) . . ?
Cs1 C2 H2 114.3 . . ?
C1 C2 Cs1 69.8(10) . . ?
C1 C2 H2 120.0 . . ?
C1 C2 C3 120.0(17) . . ?
C3 C2 Cs1 86.3(13) . . ?
C3 C2 H2 120.0 . . ?
Cs1 C3 H3 119.0 . . ?
C2 C3 Cs1 72.5(13) . . ?
C2 C3 H3 120.0 . . ?
C4 C3 Cs1 79.4(13) . . ?
C4 C3 C2 120.1(19) . . ?
C4 C3 H3 120.0 . . ?
Cs1 C4 H4 120.0 . . ?
C3 C4 Cs1 79.8(13) . . ?
C3 C4 H4 119.8 . . ?
C5 C4 Cs1 71.4(11) . . ?
C5 C4 C3 120.4(16) . . ?
C5 C4 H4 119.8 . . ?
Cs1 C5 H5 112.5 . . ?
C4 C5 Cs1 87.9(12) . . ?
C4 C5 H5 120.4 . . ?
C4 C5 C6 119.3(18) . . ?
C6 C5 Cs1 69.5(11) . . ?
C6 C5 H5 120.4 . . ?
Cs1 C6 H6 102.4 . . ?
C1 C6 Cs1 79.8(10) . . ?
C1 C6 H6 118.8 . . ?
C5 C6 Cs1 88.2(11) . . ?
C5 C6 C1 122.4(18) . . ?
C5 C6 H6 118.8 . . ?
C8 C7 Si1 123.0(13) . . ?
C8 C7 C12 119.1(16) . . ?
C12 C7 Si1 117.9(12) . . ?
C7 C8 H8 120.1 . . ?
C7 C8 C9 119.8(17) . . ?
C9 C8 H8 120.1 . . ?
C8 C9 H9 119.9 . . ?
C10 C9 C8 120.2(19) . . ?
C10 C9 H9 119.9 . . ?
C9 C10 H10 119.7 . . ?
C11 C10 C9 120.7(17) . . ?
C11 C10 H10 119.7 . . ?
C10 C11 H11 119.8 . . ?
C10 C11 C12 120.4(18) . . ?
C12 C11 H11 119.8 . . ?
C7 C12 H12 120.1 . . ?
C11 C12 C7 119.7(17) . . ?
C11 C12 H12 120.1 . . ?
C14 C13 Si1 121.7(13) . . ?
C18 C13 Si1 121.1(12) . . ?
C18 C13 C14 117.2(16) . . ?
C13 C14 H14 119.2 . . ?
C15 C14 C13 121.7(16) . . ?
C15 C14 H14 119.2 . . ?
C14 C15 H15 120.0 . . ?
C16 C15 C14 120.0(16) . . ?
C16 C15 H15 120.0 . . ?
C15 C16 H16 120.1 . . ?
C15 C16 C17 119.7(17) . . ?
C17 C16 H16 120.1 . . ?
C16 C17 H17 120.0 . . ?
C16 C17 C18 120.0(17) . . ?
C18 C17 H17 120.0 . . ?
C13 C18 C17 121.3(16) . . ?
C13 C18 H18 119.3 . . ?
C17 C18 H18 119.3 . . ?
Si2 C19 Cs1 76.8(5) . . ?
C20 C19 Cs1 104.2(10) . . ?
C20 C19 Si2 122.8(12) . . ?
C24 C19 Cs1 85.8(10) . . ?
C24 C19 Si2 120.0(11) . . ?
C24 C19 C20 117.2(14) . . ?
C19 C20 H20 118.7 . . ?
C21 C20 C19 122.6(16) . . ?
C21 C20 H20 118.7 . . ?
C20 C21 H21 120.8 . . ?
C22 C21 C20 118.4(16) . . ?
C22 C21 H21 120.8 . . ?
C21 C22 H22 119.3 . . ?
C21 C22 C23 121.3(15) . . ?
C23 C22 H22 119.3 . . ?
C22 C23 H23 120.4 . . ?
C22 C23 C24 119.2(17) . . ?
C24 C23 H23 120.4 . . ?
Cs1 C24 H24 85.8 . . ?
C19 C24 Cs1 73.3(10) . . ?
C19 C24 C23 121.3(15) . . ?
C19 C24 H24 119.3 . . ?
C23 C24 Cs1 111.0(12) . . ?
C23 C24 H24 119.3 . . ?
C26 C25 Si2 123.1(14) . . ?
C26 C25 C30 114.5(19) . . ?
C30 C25 Si2 122.3(17) . . ?
C25 C26 H26 119.2 . . ?
C27 C26 C25 122(2) . . ?
C27 C26 H26 119.2 . . ?
C26 C27 H27 119.2 . . ?
C28 C27 C26 122(3) . . ?
C28 C27 H27 119.2 . . ?
C27 C28 H28 120.4 . . ?
C27 C28 C29 119(2) . . ?
C29 C28 H28 120.4 . . ?
C28 C29 H29 120.3 . . ?
C30 C29 C28 119(2) . . ?
C30 C29 H29 120.3 . . ?
C25 C30 H30 118.2 . . ?
C29 C30 C25 124(3) . . ?
C29 C30 H30 118.2 . . ?
Si2 C31 Cs2 111.7(7) . . ?
C32 C31 Cs2 74.8(10) . . ?
C32 C31 Si2 117.0(14) . . ?
C36 C31 Cs2 83.2(11) . . ?
C36 C31 Si2 124.8(13) . . ?
C36 C31 C32 118.1(18) . . ?
Cs2 C32 H32 110.1 . . ?
C31 C32 Cs2 82.8(11) . . ?
C31 C32 H32 120.0 . . ?
C33 C32 Cs2 77.3(13) . . ?
C33 C32 C31 120(2) . . ?
C33 C32 H32 120.0 . . ?
Cs2 C33 H33 107.0 . . ?
C32 C33 Cs2 80.0(13) . . ?
C32 C33 H33 119.7 . . ?
C34 C33 Cs2 83.3(14) . . ?
C34 C33 C32 120.6(19) . . ?
C34 C33 H33 119.7 . . ?
Cs2 C34 H34 112.0 . . ?
C33 C34 Cs2 74.5(13) . . ?
C33 C34 H34 119.5 . . ?
C35 C34 Cs2 84.2(13) . . ?
C35 C34 C33 121(2) . . ?
C35 C34 H34 119.5 . . ?
Cs2 C35 H35 116.0 . . ?
C34 C35 Cs2 74.6(12) . . ?
C34 C35 H35 120.9 . . ?
C34 C35 C36 118(2) . . ?
C36 C35 Cs2 79.3(11) . . ?
C36 C35 H35 120.9 . . ?
Cs2 C36 H36 117.4 . . ?
C31 C36 Cs2 75.4(10) . . ?
C31 C36 C35 122.0(19) . . ?
C31 C36 H36 119.0 . . ?
C35 C36 Cs2 78.8(11) . . ?
C35 C36 H36 119.0 . . ?
Si3 C37 Cs2 90.7(5) . . ?
C38 C37 Cs2 86.8(10) . . ?
C38 C37 Si3 120.3(13) . . ?
C42 C37 Cs2 85.0(10) . . ?
C42 C37 Si3 122.7(14) . . ?
C42 C37 C38 116.4(16) . . ?
Cs2 C38 H38 106.2 . . ?
C37 C38 Cs2 70.4(9) . . ?
C37 C38 H38 119.0 . . ?
C39 C38 Cs2 93.7(13) . . ?
C39 C38 C37 122.0(19) . . ?
C39 C38 H38 119.0 . . ?
C38 C39 H39 120.0 . . ?
C40 C39 C38 120(2) . . ?
C40 C39 H39 120.0 . . ?
Cs1 C40 H40 83.9 1_655 . ?
C39 C40 Cs1 112.8(15) . 1_655 ?
C39 C40 H40 120.7 . . ?
C41 C40 Cs1 73.8(12) . 1_655 ?
C41 C40 C39 118.6(19) . . ?
C41 C40 H40 120.7 . . ?
Cs1 C41 H41 75.0 1_655 . ?
C40 C41 Cs1 84.9(12) . 1_655 ?
C40 C41 H41 119.5 . . ?
C40 C41 C42 120.9(19) . . ?
C42 C41 Cs1 110.1(12) . 1_655 ?
C42 C41 H41 119.5 . . ?
Cs2 C42 H42 105.1 . . ?
C37 C42 Cs2 72.4(9) . . ?
C37 C42 C41 122.1(19) . . ?
C37 C42 H42 118.9 . . ?
C41 C42 Cs2 92.9(12) . . ?
C41 C42 H42 118.9 . . ?
C44 C43 Si3 118.9(13) . . ?
C48 C43 Si3 123.5(12) . . ?
C48 C43 C44 117.4(16) . . ?
C43 C44 H44 119.4 . . ?
C45 C44 C43 121.2(16) . . ?
C45 C44 H44 119.4 . . ?
C44 C45 H45 120.1 . . ?
C46 C45 C44 119.7(18) . . ?
C46 C45 H45 120.1 . . ?
C45 C46 H46 119.7 . . ?
C47 C46 C45 120.6(18) . . ?
C47 C46 H46 119.7 . . ?
C46 C47 H47 120.4 . . ?
C46 C47 C48 119.3(17) . . ?
C48 C47 H47 120.4 . . ?
C43 C48 C47 121.8(16) . . ?
C43 C48 H48 119.1 . . ?
C47 C48 H48 119.1 . . ?
C50 C49 Si3 121.7(12) . . ?
C54 C49 Si3 121.6(13) . . ?
C54 C49 C50 116.6(15) . . ?
C49 C50 H50 119.4 . . ?
C51 C50 C49 121.3(16) . . ?
C51 C50 H50 119.4 . . ?
C50 C51 H51 120.0 . . ?
C52 C51 C50 119.9(18) . . ?
C52 C51 H51 120.0 . . ?
C51 C52 H52 120.1 . . ?
C53 C52 C51 119.8(16) . . ?
C53 C52 H52 120.1 . . ?
C52 C53 H53 119.9 . . ?
C52 C53 C54 120.1(16) . . ?
C54 C53 H53 119.9 . . ?
C49 C54 H54 118.9 . . ?
C53 C54 C49 122.1(17) . . ?
C53 C54 H54 118.9 . . ?
Si4 C55 Cs2 90.4(5) . . ?
C56 C55 Cs2 82.1(11) . . ?
C56 C55 Si4 119.5(14) . . ?
C56 C55 C60 117.9(17) . . ?
C60 C55 Cs2 95.0(11) . . ?
C60 C55 Si4 122.5(14) . . ?
Cs2 C56 H56 98.1 . . ?
C55 C56 Cs2 74.8(10) . . ?
C55 C56 H56 120.0 . . ?
C55 C56 C57 119.9(19) . . ?
C57 C56 Cs2 97.0(14) . . ?
C57 C56 H56 120.0 . . ?
C56 C57 H57 119.8 . . ?
C58 C57 C56 120(2) . . ?
C58 C57 H57 119.8 . . ?
C57 C58 H58 120.1 . . ?
C59 C58 C57 120(2) . . ?
C59 C58 H58 120.1 . . ?
C58 C59 H59 119.9 . . ?
C58 C59 C60 120(2) . . ?
C60 C59 H59 119.9 . . ?
Cs2 C60 H60 110.2 . . ?
C55 C60 Cs2 63.5(10) . . ?
C55 C60 C59 122(2) . . ?
C55 C60 H60 119.2 . . ?
C59 C60 Cs2 96.3(14) . . ?
C59 C60 H60 119.2 . . ?
C62 C61 Si4 122.8(12) . . ?
C62 C61 C66 117.4(15) . . ?
C66 C61 Si4 119.3(12) . . ?
C61 C62 H62 118.9 . . ?
C61 C62 C63 122.2(17) . . ?
C63 C62 H62 118.9 . . ?
C62 C63 H63 120.5 . . ?
C64 C63 C62 118.9(17) . . ?
C64 C63 H63 120.5 . . ?
C63 C64 H64 119.7 . . ?
C65 C64 C63 120.6(16) . . ?
C65 C64 H64 119.7 . . ?
C64 C65 H65 120.0 . . ?
C64 C65 C66 120.0(18) . . ?
C66 C65 H65 120.0 . . ?
C61 C66 C65 120.8(16) . . ?
C61 C66 H66 119.6 . . ?
C65 C66 H66 119.6 . . ?
C68 C67 Si4 119.8(13) . . ?
C68 C67 C72 119.3(16) . . ?
C72 C67 Si4 121.0(12) . . ?
C67 C68 H68 120.8 . . ?
C67 C68 C69 118.4(17) . . ?
C69 C68 H68 120.8 . . ?
C68 C69 H69 119.9 . . ?
C70 C69 C68 120.2(17) . . ?
C70 C69 H69 119.9 . . ?
C69 C70 H70 119.4 . . ?
C69 C70 C71 121.3(18) . . ?
C71 C70 H70 119.4 . . ?
C70 C71 H71 120.9 . . ?
C70 C71 C72 118(2) . . ?
C72 C71 H71 120.9 . . ?
C67 C72 C71 122.6(18) . . ?
C67 C72 H72 118.7 . . ?
C71 C72 H72 118.7 . . ?
Si5 C73 Cs1 102.3(6) . . ?
C74 C73 Cs1 81.5(10) . . ?
C74 C73 Si5 123.9(13) . . ?
C74 C73 C78 117.0(16) . . ?
C78 C73 Cs1 80.9(11) . . ?
C78 C73 Si5 118.9(13) . . ?
Cs1 C74 H74 109.8 . . ?
C73 C74 Cs1 75.5(10) . . ?
C73 C74 H74 119.1 . . ?
C73 C74 C75 121.9(18) . . ?
C75 C74 Cs1 85.4(12) . . ?
C75 C74 H74 119.1 . . ?
Cs1 C75 H75 113.5 . . ?
C74 C75 Cs1 72.3(12) . . ?
C74 C75 H75 120.0 . . ?
C76 C75 Cs1 84.6(13) . . ?
C76 C75 C74 120.1(19) . . ?
C76 C75 H75 120.0 . . ?
Cs1 C76 H76 123.5 . . ?
C75 C76 Cs1 74.0(12) . . ?
C75 C76 H76 120.0 . . ?
C75 C76 C77 120.0(19) . . ?
C77 C76 Cs1 74.0(12) . . ?
C77 C76 H76 120.0 . . ?
Cs1 C77 H77 113.3 . . ?
C76 C77 Cs1 84.2(12) . . ?
C76 C77 H77 120.9 . . ?
C78 C77 Cs1 72.1(12) . . ?
C78 C77 C76 118.2(19) . . ?
C78 C77 H77 120.9 . . ?
Cs1 C78 H78 109.9 . . ?
C73 C78 Cs1 75.3(10) . . ?
C73 C78 H78 118.7 . . ?
C77 C78 Cs1 85.7(13) . . ?
C77 C78 C73 122.7(18) . . ?
C77 C78 H78 118.7 . . ?
C80 C79 Si5 120.8(13) . . ?
C80 C79 C84 118.2(17) . . ?
C84 C79 Si5 121.0(14) . . ?
C79 C80 H80 119.3 . . ?
C79 C80 C81 121.4(18) . . ?
C81 C80 H80 119.3 . . ?
C80 C81 H81 120.3 . . ?
C80 C81 C82 119.3(19) . . ?
C82 C81 H81 120.3 . . ?
C81 C82 H82 119.9 . . ?
C83 C82 C81 120.2(18) . . ?
C83 C82 H82 119.9 . . ?
C82 C83 H83 119.8 . . ?
C82 C83 C84 120(2) . . ?
C84 C83 H83 119.8 . . ?
C79 C84 H84 119.8 . . ?
C83 C84 C79 120(2) . . ?
C83 C84 H84 119.8 . . ?
C86 C85 Si5 121.1(13) . . ?
C90 C85 Si5 121.6(13) . . ?
C90 C85 C86 117.3(16) . . ?
C85 C86 H86 119.4 . . ?
C87 C86 C85 121.2(19) . . ?
C87 C86 H86 119.4 . . ?
C86 C87 H87 120.1 . . ?
C86 C87 C88 119.7(19) . . ?
C88 C87 H87 120.1 . . ?
C87 C88 H88 119.7 . . ?
C89 C88 C87 120.7(18) . . ?
C89 C88 H88 119.7 . . ?
C88 C89 H89 120.5 . . ?
C88 C89 C90 119(2) . . ?
C90 C89 H89 120.5 . . ?
C85 C90 C89 122.2(19) . . ?
C85 C90 H90 118.9 . . ?
C89 C90 H90 118.9 . . ?
C92 C91 C96 117(2) . . ?
C92 C91 C97 122(2) . . ?
C96 C91 C97 121(2) . . ?
C91 C92 H92 118.7 . . ?
C91 C92 C93 123(2) . . ?
C93 C92 H92 118.7 . . ?
C92 C93 H93 120.0 . . ?
C94 C93 C92 120(2) . . ?
C94 C93 H93 120.0 . . ?
C93 C94 H94 120.6 . . ?
C93 C94 C95 119(2) . . ?
C95 C94 H94 120.6 . . ?
C94 C95 H95 119.3 . . ?
C94 C95 C96 121(2) . . ?
C96 C95 H95 119.3 . . ?
C91 C96 C95 121(2) . . ?
C91 C96 H96 119.7 . . ?
C95 C96 H96 119.7 . . ?
C91 C97 H97A 109.5 . . ?
C91 C97 H97B 109.5 . . ?
C91 C97 H97C 109.5 . . ?
H97A C97 H97B 109.5 . . ?
H97A C97 H97C 109.5 . . ?
H97B C97 H97C 109.5 . . ?
C99 C98 C103 118(2) . . ?
C99 C98 C104 122(2) . . ?
C103 C98 C104 119.7(19) . . ?
C98 C99 H99 120.1 . . ?
C100 C99 C98 120(2) . . ?
C100 C99 H99 120.1 . . ?
C99 C100 H100 118.5 . . ?
C101 C100 C99 123(2) . . ?
C101 C100 H100 118.5 . . ?
C100 C101 H101 120.5 . . ?
C100 C101 C102 119(2) . . ?
C102 C101 H101 120.5 . . ?
C101 C102 H102 120.4 . . ?
C103 C102 C101 119(2) . . ?
C103 C102 H102 120.4 . . ?
C98 C103 H103 119.6 . . ?
C102 C103 C98 121(2) . . ?
C102 C103 H103 119.6 . . ?
C98 C104 H10A 109.5 . . ?
C98 C104 H10B 109.5 . . ?
C98 C104 H10C 109.5 . . ?
H10A C104 H10B 109.5 . . ?
H10A C104 H10C 109.5 . . ?
H10B C104 H10C 109.5 . . ?

loop_
_geom_bond_atom_site_label_1
_geom_bond_atom_site_label_2
_geom_bond_distance
_geom_bond_site_symmetry_2
_geom_bond_publ_flag
Pr1 Cs1 4.0735(13) . ?
Pr1 Cs2 4.0918(13) . ?
Pr1 O1 2.300(10) . ?
Pr1 O2 2.284(12) . ?
Pr1 O3 2.312(11) . ?
Pr1 O4 2.318(9) . ?
Pr1 O5 2.279(11) . ?
Cs1 O1 3.705(11) . ?
Cs1 O2 3.141(13) . ?
Cs1 C1 3.466(14) . ?
Cs1 C2 3.69(2) . ?
Cs1 C5 3.66(2) . ?
Cs1 C6 3.430(18) . ?
Cs1 C41 3.665(19) 1_455 ?
Cs1 C73 3.405(17) . ?
Cs1 C74 3.477(18) . ?
Cs1 C75 3.64(2) . ?
Cs1 C77 3.64(2) . ?
Cs1 C78 3.48(2) . ?
Cs2 O3 3.113(11) . ?
Cs2 O4 3.126(13) . ?
Cs2 C31 3.646(17) . ?
Cs2 C32 3.55(2) . ?
Cs2 C33 3.51(2) . ?
Cs2 C34 3.62(2) . ?
Cs2 C35 3.73(2) . ?
Cs2 C37 3.440(15) . ?
Cs2 C38 3.646(18) . ?
Cs2 C42 3.596(18) . ?
Cs2 C55 3.396(16) . ?
Cs2 C56 3.48(2) . ?
Si1 O1 1.594(11) . ?
Si1 C1 1.899(15) . ?
Si1 C7 1.894(16) . ?
Si1 C13 1.876(16) . ?
Si2 O2 1.595(12) . ?
Si2 C19 1.888(15) . ?
Si2 C25 1.881(18) . ?
Si2 C31 1.888(18) . ?
Si3 O3 1.598(10) . ?
Si3 C37 1.886(17) . ?
Si3 C43 1.880(18) . ?
Si3 C49 1.869(17) . ?
Si4 O4 1.627(11) . ?
Si4 C55 1.885(16) . ?
Si4 C61 1.882(16) . ?
Si4 C67 1.889(18) . ?
Si5 O5 1.590(12) . ?
Si5 C73 1.903(17) . ?
Si5 C79 1.888(17) . ?
Si5 C85 1.880(17) . ?
C1 C2 1.40(2) . ?
C1 C6 1.39(2) . ?
C2 H2 0.9500 . ?
C2 C3 1.41(3) . ?
C3 H3 0.9500 . ?
C3 C4 1.39(3) . ?
C4 H4 0.9500 . ?
C4 C5 1.36(3) . ?
C5 H5 0.9500 . ?
C5 C6 1.39(3) . ?
C6 H6 0.9500 . ?
C7 C8 1.38(2) . ?
C7 C12 1.40(2) . ?
C8 H8 0.9500 . ?
C8 C9 1.40(3) . ?
C9 H9 0.9500 . ?
C9 C10 1.37(3) . ?
C10 H10 0.9500 . ?
C10 C11 1.35(3) . ?
C11 H11 0.9500 . ?
C11 C12 1.40(3) . ?
C12 H12 0.9500 . ?
C13 C14 1.40(2) . ?
C13 C18 1.39(2) . ?
C14 H14 0.9500 . ?
C14 C15 1.40(3) . ?
C15 H15 0.9500 . ?
C15 C16 1.37(3) . ?
C16 H16 0.9500 . ?
C16 C17 1.39(3) . ?
C17 H17 0.9500 . ?
C17 C18 1.40(3) . ?
C18 H18 0.9500 . ?
C19 C20 1.41(2) . ?
C19 C24 1.38(2) . ?
C20 H20 0.9500 . ?
C20 C21 1.39(2) . ?
C21 H21 0.9500 . ?
C21 C22 1.38(3) . ?
C22 H22 0.9500 . ?
C22 C23 1.39(3) . ?
C23 H23 0.9500 . ?
C23 C24 1.41(2) . ?
C24 H24 0.9500 . ?
C25 C26 1.39(3) . ?
C25 C30 1.40(3) . ?
C26 H26 0.9500 . ?
C26 C27 1.39(3) . ?
C27 H27 0.9500 . ?
C27 C28 1.34(4) . ?
C28 H28 0.9500 . ?
C28 C29 1.38(5) . ?
C29 H29 0.9500 . ?
C29 C30 1.36(4) . ?
C30 H30 0.9500 . ?
C31 C32 1.40(2) . ?
C31 C36 1.37(3) . ?
C32 H32 0.9500 . ?
C32 C33 1.38(3) . ?
C33 H33 0.9500 . ?
C33 C34 1.38(4) . ?
C34 H34 0.9500 . ?
C34 C35 1.36(3) . ?
C35 H35 0.9500 . ?
C35 C36 1.41(3) . ?
C36 H36 0.9500 . ?
C37 C38 1.42(3) . ?
C37 C42 1.39(2) . ?
C38 H38 0.9500 . ?
C38 C39 1.40(3) . ?
C39 H39 0.9500 . ?
C39 C40 1.40(3) . ?
C40 H40 0.9500 . ?
C40 C41 1.39(3) . ?
C41 H41 0.9500 . ?
C41 C42 1.40(2) . ?
C42 H42 0.9500 . ?
C43 C44 1.40(2) . ?
C43 C48 1.39(2) . ?
C44 H44 0.9500 . ?
C44 C45 1.40(3) . ?
C45 H45 0.9500 . ?
C45 C46 1.38(3) . ?
C46 H46 0.9500 . ?
C46 C47 1.38(3) . ?
C47 H47 0.9500 . ?
C47 C48 1.41(2) . ?
C48 H48 0.9500 . ?
C49 C50 1.41(2) . ?
C49 C54 1.39(2) . ?
C50 H50 0.9500 . ?
C50 C51 1.40(3) . ?
C51 H51 0.9500 . ?
C51 C52 1.38(3) . ?
C52 H52 0.9500 . ?
C52 C53 1.38(3) . ?
C53 H53 0.9500 . ?
C53 C54 1.39(2) . ?
C54 H54 0.9500 . ?
C55 C56 1.38(3) . ?
C55 C60 1.39(2) . ?
C56 H56 0.9500 . ?
C56 C57 1.43(3) . ?
C57 H57 0.9500 . ?
C57 C58 1.37(4) . ?
C58 H58 0.9500 . ?
C58 C59 1.35(4) . ?
C59 H59 0.9500 . ?
C59 C60 1.40(3) . ?
C60 H60 0.9500 . ?
C61 C62 1.38(2) . ?
C61 C66 1.41(2) . ?
C62 H62 0.9500 . ?
C62 C63 1.40(2) . ?
C63 H63 0.9500 . ?
C63 C64 1.40(3) . ?
C64 H64 0.9500 . ?
C64 C65 1.35(3) . ?
C65 H65 0.9500 . ?
C65 C66 1.41(2) . ?
C66 H66 0.9500 . ?
C67 C68 1.37(2) . ?
C67 C72 1.38(3) . ?
C68 H68 0.9500 . ?
C68 C69 1.47(3) . ?
C69 H69 0.9500 . ?
C69 C70 1.34(3) . ?
C70 H70 0.9500 . ?
C70 C71 1.39(3) . ?
C71 H71 0.9500 . ?
C71 C72 1.39(3) . ?
C72 H72 0.9500 . ?
C73 C74 1.37(2) . ?
C73 C78 1.42(2) . ?
C74 H74 0.9500 . ?
C74 C75 1.39(3) . ?
C75 H75 0.9500 . ?
C75 C76 1.38(3) . ?
C76 H76 0.9500 . ?
C76 C77 1.41(3) . ?
C77 H77 0.9500 . ?
C77 C78 1.37(3) . ?
C78 H78 0.9500 . ?
C79 C80 1.38(2) . ?
C79 C84 1.40(2) . ?
C80 H80 0.9500 . ?
C80 C81 1.39(3) . ?
C81 H81 0.9500 . ?
C81 C82 1.39(4) . ?
C82 H82 0.9500 . ?
C82 C83 1.36(4) . ?
C83 H83 0.9500 . ?
C83 C84 1.40(3) . ?
C84 H84 0.9500 . ?
C85 C86 1.41(2) . ?
C85 C90 1.38(3) . ?
C86 H86 0.9500 . ?
C86 C87 1.38(3) . ?
C87 H87 0.9500 . ?
C87 C88 1.39(4) . ?
C88 H88 0.9500 . ?
C88 C89 1.37(3) . ?
C89 H89 0.9500 . ?
C89 C90 1.40(3) . ?
C90 H90 0.9500 . ?
C91 C92 1.37(4) . ?
C91 C96 1.38(3) . ?
C91 C97 1.51(4) . ?
C92 H92 0.9500 . ?
C92 C93 1.39(4) . ?
C93 H93 0.9500 . ?
C93 C94 1.35(4) . ?
C94 H94 0.9500 . ?
C94 C95 1.37(4) . ?
C95 H95 0.9500 . ?
C95 C96 1.38(4) . ?
C96 H96 0.9500 . ?
C97 H97A 0.9800 . ?
C97 H97B 0.9800 . ?
C97 H97C 0.9800 . ?
C98 C99 1.39(3) . ?
C98 C103 1.40(3) . ?
C98 C104 1.48(3) . ?
C99 H99 0.9500 . ?
C99 C100 1.36(4) . ?
C100 H100 0.9500 . ?
C100 C101 1.36(5) . ?
C101 H101 0.9500 . ?
C101 C102 1.39(4) . ?
C102 H102 0.9500 . ?
C102 C103 1.39(3) . ?
C103 H103 0.9500 . ?
C104 H10A 0.9800 . ?
C104 H10B 0.9800 . ?
C104 H10C 0.9800 . ?

loop_
_geom_torsion_atom_site_label_1
_geom_torsion_atom_site_label_2
_geom_torsion_atom_site_label_3
_geom_torsion_atom_site_label_4
_geom_torsion
_geom_torsion_site_symmetry_1
_geom_torsion_site_symmetry_2
_geom_torsion_site_symmetry_3
_geom_torsion_site_symmetry_4
_geom_torsion_publ_flag
Cs1 Si1 O1 Pr1 -91(2) . . . . ?
Cs1 Si1 C1 C2 94.5(15) . . . . ?
Cs1 Si1 C1 C6 -81.2(13) . . . . ?
Cs1 Si1 C7 C8 64.5(17) . . . . ?
Cs1 Si1 C7 C12 -114.8(12) . . . . ?
Cs1 Si1 C13 C14 -134.6(12) . . . . ?
Cs1 Si1 C13 C18 42.1(14) . . . . ?
Cs1 Si2 O2 Pr1 -132.9(19) . . . . ?
Cs1 Si2 C19 C20 -98.6(14) . . . . ?
Cs1 Si2 C19 C24 77.3(13) . . . . ?
Cs1 Si2 C25 C26 -37.1(14) . . . . ?
Cs1 Si2 C25 C30 140.6(15) . . . . ?
Cs1 Si2 C31 Cs2 1(3) . . . . ?
Cs1 Si2 C31 C32 84(3) . . . . ?
Cs1 Si2 C31 C36 -96(3) . . . . ?
Cs1 Si5 C79 C80 -109.0(14) . . . . ?
Cs1 Si5 C79 C84 74.3(17) . . . . ?
Cs1 Si5 C85 C86 53.2(14) . . . . ?
Cs1 Si5 C85 C90 -127.2(14) . . . . ?
Cs1 C1 C2 C3 -73(2) . . . . ?
Cs1 C1 C6 C5 81.3(17) . . . . ?
Cs1 C2 C3 C4 -66(2) . . . . ?
Cs1 C3 C4 C5 -61.2(18) . . . . ?
Cs1 C4 C5 C6 -65.0(16) . . . . ?
Cs1 C5 C6 C1 -76.8(16) . . . . ?
Cs1 C19 C20 C21 95.1(16) . . . . ?
Cs1 C19 C24 C23 -104.8(17) . . . . ?
Cs1 C40 C41 C42 -110.5(18) 1_655 . . . ?
Cs1 C41 C42 Cs2 -167.1(7) 1_655 . . . ?
Cs1 C41 C42 C37 -96.2(17) 1_655 . . . ?
Cs1 C73 C74 C75 -75.1(18) . . . . ?
Cs1 C73 C78 C77 75(2) . . . . ?
Cs1 C74 C75 C76 -73(2) . . . . ?
Cs1 C75 C76 C77 -60(2) . . . . ?
Cs1 C76 C77 C78 -66.2(19) . . . . ?
Cs1 C77 C78 C73 -69.6(18) . . . . ?
Cs2 Si3 O3 Pr1 -149.2(17) . . . . ?
Cs2 Si3 C37 C38 -86.7(14) . . . . ?
Cs2 Si3 C37 C42 84.4(13) . . . . ?
Cs2 Si3 C43 C44 93.9(14) . . . . ?
Cs2 Si3 C43 C48 -92.4(14) . . . . ?
Cs2 Si3 C49 C50 -24.9(15) . . . . ?
Cs2 Si3 C49 C54 153.3(11) . . . . ?
Cs2 Si4 O4 Pr1 138.2(15) . . . . ?
Cs2 Si4 C55 C56 81.1(14) . . . . ?
Cs2 Si4 C55 C60 -96.2(15) . . . . ?
Cs2 Si4 C61 C62 -87.8(16) . . . . ?
Cs2 Si4 C61 C66 100.5(14) . . . . ?
Cs2 Si4 C67 C68 -50.3(14) . . . . ?
Cs2 Si4 C67 C72 131.4(14) . . . . ?
Cs2 C31 C32 C33 -70.9(18) . . . . ?
Cs2 C31 C36 C35 66.5(19) . . . . ?
Cs2 C32 C33 C34 -76(2) . . . . ?
Cs2 C33 C34 C35 -73(2) . . . . ?
Cs2 C34 C35 C36 -68.6(18) . . . . ?
Cs2 C35 C36 C31 -64.8(18) . . . . ?
Cs2 C37 C38 C39 82(2) . . . . ?
Cs2 C37 C42 C41 -82.2(17) . . . . ?
Cs2 C38 C39 C40 67(2) . . . . ?
Cs2 C55 C56 C57 -89.4(19) . . . . ?
Cs2 C55 C60 C59 81(2) . . . . ?
Cs2 C56 C57 C58 -76(2) . . . . ?
Si1 C1 C2 Cs1 -101.7(11) . . . . ?
Si1 C1 C2 C3 -174.7(17) . . . . ?
Si1 C1 C6 Cs1 95.2(10) . . . . ?
Si1 C1 C6 C5 176.5(14) . . . . ?
Si1 C7 C8 C9 -178.2(14) . . . . ?
Si1 C7 C12 C11 178.2(13) . . . . ?
Si1 C13 C14 C15 176.3(14) . . . . ?
Si1 C13 C18 C17 -175.4(13) . . . . ?
Si2 C19 C20 C21 178.4(13) . . . . ?
Si2 C19 C24 Cs1 -72.2(10) . . . . ?
Si2 C19 C24 C23 -177.0(14) . . . . ?
Si2 C25 C26 C27 178.6(17) . . . . ?
Si2 C25 C30 C29 -176.0(16) . . . . ?
Si2 C31 C32 Cs2 -106.9(11) . . . . ?
Si2 C31 C32 C33 -177.8(16) . . . . ?
Si2 C31 C36 Cs2 111.7(14) . . . . ?
Si2 C31 C36 C35 178.2(15) . . . . ?
Si3 C37 C38 Cs2 88.9(10) . . . . ?
Si3 C37 C38 C39 170.8(17) . . . . ?
Si3 C37 C42 Cs2 -87.5(11) . . . . ?
Si3 C37 C42 C41 -169.7(14) . . . . ?
Si3 C43 C44 C45 173.4(14) . . . . ?
Si3 C43 C48 C47 -172.0(13) . . . . ?
Si3 C49 C50 C51 179.1(13) . . . . ?
Si3 C49 C54 C53 -178.3(14) . . . . ?
Si4 C55 C56 Cs2 -85.9(11) . . . . ?
Si4 C55 C56 C57 -175.2(16) . . . . ?
Si4 C55 C60 Cs2 93.6(12) . . . . ?
Si4 C55 C60 C59 174.3(17) . . . . ?
Si4 C61 C62 C63 -170.1(14) . . . . ?
Si4 C61 C66 C65 170.5(13) . . . . ?
Si4 C67 C68 C69 -176.7(13) . . . . ?
Si4 C67 C72 C71 178.7(17) . . . . ?
Si5 C73 C74 Cs1 -99.2(12) . . . . ?
Si5 C73 C74 C75 -174.3(15) . . . . ?
Si5 C73 C78 Cs1 99.1(11) . . . . ?
Si5 C73 C78 C77 174.1(18) . . . . ?
Si5 C79 C80 C81 -177.2(15) . . . . ?
Si5 C79 C84 C83 177.6(17) . . . . ?
Si5 C85 C86 C87 177.5(14) . . . . ?
Si5 C85 C90 C89 -177.9(16) . . . . ?
O1 Si1 C1 Cs1 20.0(8) . . . . ?
O1 Si1 C1 C2 114.5(14) . . . . ?
O1 Si1 C1 C6 -61.1(15) . . . . ?
O1 Si1 C7 C8 133.9(14) . . . . ?
O1 Si1 C7 C12 -45.4(15) . . . . ?
O1 Si1 C13 C14 161.8(13) . . . . ?
O1 Si1 C13 C18 -21.6(15) . . . . ?
O2 Si2 C19 Cs1 -43.3(6) . . . . ?
O2 Si2 C19 C20 -141.9(13) . . . . ?
O2 Si2 C19 C24 33.9(16) . . . . ?
O2 Si2 C25 C26 10.5(17) . . . . ?
O2 Si2 C25 C30 -171.8(14) . . . . ?
O2 Si2 C31 Cs2 -8.9(9) . . . . ?
O2 Si2 C31 C32 74.5(16) . . . . ?
O2 Si2 C31 C36 -105.8(16) . . . . ?
O3 Si3 C37 Cs2 -8.0(7) . . . . ?
O3 Si3 C37 C38 -94.6(14) . . . . ?
O3 Si3 C37 C42 76.5(15) . . . . ?
O3 Si3 C43 C44 41.3(15) . . . . ?
O3 Si3 C43 C48 -144.9(13) . . . . ?
O3 Si3 C49 C50 28.8(15) . . . . ?
O3 Si3 C49 C54 -153.0(13) . . . . ?
O4 Si4 C55 Cs2 -13.8(6) . . . . ?
O4 Si4 C55 C56 67.3(15) . . . . ?
O4 Si4 C55 C60 -110.0(15) . . . . ?
O4 Si4 C61 C62 -146.1(14) . . . . ?
O4 Si4 C61 C66 42.2(16) . . . . ?
O4 Si4 C67 C68 5.0(15) . . . . ?
O4 Si4 C67 C72 -173.2(15) . . . . ?
O5 Si5 C79 C80 -36.0(16) . . . . ?
O5 Si5 C79 C84 147.3(15) . . . . ?
O5 Si5 C85 C86 -12.7(16) . . . . ?
O5 Si5 C85 C90 166.9(15) . . . . ?
C1 Si1 O1 Pr1 -110(2) . . . . ?
C1 Si1 O1 Cs1 -18.6(7) . . . . ?
C1 Si1 C7 C8 14.0(16) . . . . ?
C1 Si1 C7 C12 -165.3(13) . . . . ?
C1 Si1 C13 C14 -78.7(14) . . . . ?
C1 Si1 C13 C18 98.0(14) . . . . ?
C1 C2 C3 Cs1 64.0(17) . . . . ?
C1 C2 C3 C4 -2(3) . . . . ?
C2 C1 C6 Cs1 -80.6(14) . . . . ?
C2 C1 C6 C5 1(3) . . . . ?
C2 C3 C4 Cs1 62(2) . . . . ?
C2 C3 C4 C5 1(3) . . . . ?
C3 C4 C5 Cs1 65.5(19) . . . . ?
C3 C4 C5 C6 0(3) . . . . ?
C4 C5 C6 Cs1 75.3(18) . . . . ?
C4 C5 C6 C1 -2(3) . . . . ?
C6 C1 C2 Cs1 74.1(13) . . . . ?
C6 C1 C2 C3 1(3) . . . . ?
C7 Si1 O1 Pr1 132(2) . . . . ?
C7 Si1 O1 Cs1 -136.8(6) . . . . ?
C7 Si1 C1 Cs1 142.7(6) . . . . ?
C7 Si1 C1 C2 -122.9(14) . . . . ?
C7 Si1 C1 C6 61.5(14) . . . . ?
C7 Si1 C13 C14 35.5(15) . . . . ?
C7 Si1 C13 C18 -147.9(13) . . . . ?
C7 C8 C9 C10 0(3) . . . . ?
C8 C7 C12 C11 -1(3) . . . . ?
C8 C9 C10 C11 -2(3) . . . . ?
C9 C10 C11 C12 2(3) . . . . ?
C10 C11 C12 C7 0(3) . . . . ?
C12 C7 C8 C9 1(3) . . . . ?
C13 Si1 O1 Pr1 8(2) . . . . ?
C13 Si1 O1 Cs1 99.5(6) . . . . ?
C13 Si1 C1 Cs1 -101.5(6) . . . . ?
C13 Si1 C1 C2 -7.1(16) . . . . ?
C13 Si1 C1 C6 177.3(13) . . . . ?
C13 Si1 C7 C8 -100.4(14) . . . . ?
C13 Si1 C7 C12 80.3(14) . . . . ?
C13 C14 C15 C16 -1(3) . . . . ?
C14 C13 C18 C17 1(2) . . . . ?
C14 C15 C16 C17 1(3) . . . . ?
C15 C16 C17 C18 0(3) . . . . ?
C16 C17 C18 C13 -1(3) . . . . ?
C18 C13 C14 C15 -1(2) . . . . ?
C19 Si2 O2 Pr1 -79.1(18) . . . . ?
C19 Si2 O2 Cs1 53.8(7) . . . . ?
C19 Si2 C25 C26 -108.1(15) . . . . ?
C19 Si2 C25 C30 69.7(16) . . . . ?
C19 Si2 C31 Cs2 113.5(7) . . . . ?
C19 Si2 C31 C32 -163.1(13) . . . . ?
C19 Si2 C31 C36 16.5(19) . . . . ?
C19 C20 C21 C22 -3(3) . . . . ?
C20 C19 C24 Cs1 103.9(14) . . . . ?
C20 C19 C24 C23 -1(3) . . . . ?
C20 C21 C22 C23 2(3) . . . . ?
C21 C22 C23 C24 0(3) . . . . ?
C22 C23 C24 Cs1 -82.8(18) . . . . ?
C22 C23 C24 C19 0(3) . . . . ?
C24 C19 C20 C21 2(2) . . . . ?
C25 Si2 O2 Pr1 163.4(16) . . . . ?
C25 Si2 O2 Cs1 -63.7(7) . . . . ?
C25 Si2 C19 Cs1 77.3(7) . . . . ?
C25 Si2 C19 C20 -21.3(16) . . . . ?
C25 Si2 C19 C24 154.5(14) . . . . ?
C25 Si2 C31 Cs2 -131.4(7) . . . . ?
C25 Si2 C31 C32 -47.9(15) . . . . ?
C25 Si2 C31 C36 131.7(16) . . . . ?
C25 C26 C27 C28 -3(4) . . . . ?
C26 C25 C30 C29 2(3) . . . . ?
C26 C27 C28 C29 2(4) . . . . ?
C27 C28 C29 C30 1(4) . . . . ?
C28 C29 C30 C25 -3(3) . . . . ?
C30 C25 C26 C27 1(3) . . . . ?
C31 Si2 O2 Pr1 44.6(19) . . . . ?
C31 Si2 O2 Cs1 177.5(6) . . . . ?
C31 Si2 C19 Cs1 -168.4(6) . . . . ?
C31 Si2 C19 C20 93.0(15) . . . . ?
C31 Si2 C19 C24 -91.2(15) . . . . ?
C31 Si2 C25 C26 133.9(15) . . . . ?
C31 Si2 C25 C30 -48.4(16) . . . . ?
C31 C32 C33 Cs2 73.9(17) . . . . ?
C31 C32 C33 C34 -2(3) . . . . ?
C32 C31 C36 Cs2 -68.7(15) . . . . ?
C32 C31 C36 C35 -2(3) . . . . ?
C32 C33 C34 Cs2 74(2) . . . . ?
C32 C33 C34 C35 1(3) . . . . ?
C33 C34 C35 Cs2 68(2) . . . . ?
C33 C34 C35 C36 -1(3) . . . . ?
C34 C35 C36 Cs2 66.0(18) . . . . ?
C34 C35 C36 C31 1(3) . . . . ?
C36 C31 C32 Cs2 73.4(16) . . . . ?
C36 C31 C32 C33 3(3) . . . . ?
C37 Si3 O3 Pr1 -139.9(14) . . . . ?
C37 Si3 O3 Cs2 9.3(8) . . . . ?
C37 Si3 C43 C44 162.4(12) . . . . ?
C37 Si3 C43 C48 -23.8(16) . . . . ?
C37 Si3 C49 C50 -90.3(14) . . . . ?
C37 Si3 C49 C54 87.9(14) . . . . ?
C37 C38 C39 C40 -2(3) . . . . ?
C38 C37 C42 Cs2 83.9(14) . . . . ?
C38 C37 C42 C41 2(2) . . . . ?
C38 C39 C40 Cs1 87(2) . . . 1_655 ?
C38 C39 C40 C41 4(3) . . . . ?
C39 C40 C41 Cs1 107.6(19) . . . 1_655 ?
C39 C40 C41 C42 -3(3) . . . . ?
C40 C41 C42 Cs2 -70.8(19) . . . . ?
C40 C41 C42 C37 0(3) . . . . ?
C42 C37 C38 Cs2 -82.8(13) . . . . ?
C42 C37 C38 C39 -1(3) . . . . ?
C43 Si3 O3 Pr1 -17.6(16) . . . . ?
C43 Si3 O3 Cs2 131.6(6) . . . . ?
C43 Si3 C37 Cs2 -131.5(5) . . . . ?
C43 Si3 C37 C38 141.8(13) . . . . ?
C43 Si3 C37 C42 -47.1(15) . . . . ?
C43 Si3 C49 C50 152.4(13) . . . . ?
C43 Si3 C49 C54 -29.5(15) . . . . ?
C43 C44 C45 C46 0(3) . . . . ?
C44 C43 C48 C47 2(2) . . . . ?
C44 C45 C46 C47 0(3) . . . . ?
C45 C46 C47 C48 1(3) . . . . ?
C46 C47 C48 C43 -2(3) . . . . ?
C48 C43 C44 C45 -1(2) . . . . ?
C49 Si3 O3 Pr1 102.0(15) . . . . ?
C49 Si3 O3 Cs2 -108.8(7) . . . . ?
C49 Si3 C37 Cs2 114.3(6) . . . . ?
C49 Si3 C37 C38 27.6(15) . . . . ?
C49 Si3 C37 C42 -161.3(13) . . . . ?
C49 Si3 C43 C44 -82.7(13) . . . . ?
C49 Si3 C43 C48 91.0(15) . . . . ?
C49 C50 C51 C52 0(3) . . . . ?
C50 C49 C54 C53 0(2) . . . . ?
C50 C51 C52 C53 -2(3) . . . . ?
C51 C52 C53 C54 3(3) . . . . ?
C52 C53 C54 C49 -2(3) . . . . ?
C54 C49 C50 C51 1(2) . . . . ?
C55 Si4 O4 Pr1 153.8(12) . . . . ?
C55 Si4 O4 Cs2 15.6(7) . . . . ?
C55 Si4 C61 C62 -24.2(17) . . . . ?
C55 Si4 C61 C66 164.1(13) . . . . ?
C55 Si4 C67 C68 -114.8(14) . . . . ?
C55 Si4 C67 C72 67.0(17) . . . . ?
C55 C56 C57 C58 0(3) . . . . ?
C56 C55 C60 Cs2 -83.7(15) . . . . ?
C56 C55 C60 C59 -3(3) . . . . ?
C56 C57 C58 C59 -2(4) . . . . ?
C57 C58 C59 C60 1(4) . . . . ?
C58 C59 C60 Cs2 64(2) . . . . ?
C58 C59 C60 C55 2(3) . . . . ?
C60 C55 C56 Cs2 91.5(15) . . . . ?
C60 C55 C56 C57 2(3) . . . . ?
C61 Si4 O4 Pr1 -85.9(14) . . . . ?
C61 Si4 O4 Cs2 135.8(6) . . . . ?
C61 Si4 C55 Cs2 -139.5(6) . . . . ?
C61 Si4 C55 C56 -58.4(16) . . . . ?
C61 Si4 C55 C60 124.3(15) . . . . ?
C61 Si4 C67 C68 132.4(13) . . . . ?
C61 Si4 C67 C72 -45.8(17) . . . . ?
C61 C62 C63 C64 -1(3) . . . . ?
C62 C61 C66 C65 -2(3) . . . . ?
C62 C63 C64 C65 0(3) . . . . ?
C63 C64 C65 C66 0(3) . . . . ?
C64 C65 C66 C61 1(3) . . . . ?
C66 C61 C62 C63 2(3) . . . . ?
C67 Si4 O4 Pr1 36.1(15) . . . . ?
C67 Si4 O4 Cs2 -102.2(7) . . . . ?
C67 Si4 C55 Cs2 108.1(6) . . . . ?
C67 Si4 C55 C56 -170.8(14) . . . . ?
C67 Si4 C55 C60 11.9(17) . . . . ?
C67 Si4 C61 C62 88.3(16) . . . . ?
C67 Si4 C61 C66 -83.4(15) . . . . ?
C67 C68 C69 C70 -2(3) . . . . ?
C68 C67 C72 C71 0(3) . . . . ?
C68 C69 C70 C71 0(3) . . . . ?
C69 C70 C71 C72 2(3) . . . . ?
C70 C71 C72 C67 -2(3) . . . . ?
C72 C67 C68 C69 2(3) . . . . ?
C73 Si5 O5 Cs1 -17.9(7) . . . . ?
C73 Si5 C79 C80 -157.2(14) . . . . ?
C73 Si5 C79 C84 26.1(16) . . . . ?
C73 Si5 C85 C86 107.9(14) . . . . ?
C73 Si5 C85 C90 -72.5(17) . . . . ?
C73 C74 C75 Cs1 69.8(17) . . . . ?
C73 C74 C75 C76 -3(3) . . . . ?
C74 C73 C78 Cs1 -75.5(15) . . . . ?
C74 C73 C78 C77 -1(3) . . . . ?
C74 C75 C76 Cs1 65.9(18) . . . . ?
C74 C75 C76 C77 6(3) . . . . ?
C75 C76 C77 Cs1 60(2) . . . . ?
C75 C76 C77 C78 -6(3) . . . . ?
C76 C77 C78 Cs1 73(2) . . . . ?
C76 C77 C78 C73 3(3) . . . . ?
C78 C73 C74 Cs1 75.2(15) . . . . ?
C78 C73 C74 C75 0(3) . . . . ?
C79 Si5 O5 Cs1 -137.5(6) . . . . ?
C79 Si5 C85 C86 -138.2(14) . . . . ?
C79 Si5 C85 C90 41.5(17) . . . . ?
C79 C80 C81 C82 -1(3) . . . . ?
C80 C79 C84 C83 1(3) . . . . ?
C80 C81 C82 C83 1(4) . . . . ?
C81 C82 C83 C84 -1(4) . . . . ?
C82 C83 C84 C79 0(4) . . . . ?
C84 C79 C80 C81 0(3) . . . . ?
C85 Si5 O5 Cs1 101.2(6) . . . . ?
C85 Si5 C79 C80 88.5(15) . . . . ?
C85 Si5 C79 C84 -88.3(16) . . . . ?
C85 C86 C87 C88 2(3) . . . . ?
C86 C85 C90 C89 2(3) . . . . ?
C86 C87 C88 C89 -1(3) . . . . ?
C87 C88 C89 C90 0(3) . . . . ?
C88 C89 C90 C85 -1(3) . . . . ?
C90 C85 C86 C87 -2(3) . . . . ?
C91 C92 C93 C94 3(4) . . . . ?
C92 C91 C96 C95 0(4) . . . . ?
C92 C93 C94 C95 -2(4) . . . . ?
C93 C94 C95 C96 1(4) . . . . ?
C94 C95 C96 C91 0(4) . . . . ?
C96 C91 C92 C93 -1(4) . . . . ?
C97 C91 C92 C93 -178(2) . . . . ?
C97 C91 C96 C95 177(2) . . . . ?
C98 C99 C100 C101 1(3) . . . . ?
C99 C98 C103 C102 3(3) . . . . ?
C99 C100 C101 C102 -1(4) . . . . ?
C100 C101 C102 C103 1(4) . . . . ?
C101 C102 C103 C98 -3(4) . . . . ?
C103 C98 C99 C100 -2(3) . . . . ?
C104 C98 C99 C100 177(2) . . . . ?
C104 C98 C103 C102 -176(2) . . . . ?

loop_
_twin_individual_id
_twin_individual_mass_fraction_refined
1 1.034(7)
2 -0.034(7)

loop_
_exptl_oxdiff_crystal_face_indexfrac_h
_exptl_oxdiff_crystal_face_indexfrac_k
_exptl_oxdiff_crystal_face_indexfrac_l
_exptl_oxdiff_crystal_face_x
_exptl_oxdiff_crystal_face_y
_exptl_oxdiff_crystal_face_z
0.9985 0.9989 -1.9993 0.0563 -0.0627 -0.2109
0.0016 2.0010 0.9993 0.0692 -0.1035 0.1172
0.0002 1.0004 0.0001 0.0520 -0.0335 0.0056
-0.0002 -1.0004 -0.0001 -0.0520 0.0335 -0.0056
0.0007 -2.0007 0.9991 -0.1388 0.0307 0.0948
-0.0007 2.0007 -0.9991 0.1388 -0.0307 -0.0948
-3.1227 15.0883 1.1131 0.9495 -0.2276 0.2158
-4.3306 11.6355 5.9359 0.6812 -0.1639 0.7135
1.0025 -2.0018 1.9974 -0.2389 -0.1076 0.1964
-1.0013 2.0019 -0.9982 0.2041 0.0712 -0.0904
-7.2039 9.2004 1.4981 0.8964 0.3716 0.2414
7.3427 -9.1114 -2.2008 -0.8764 -0.3633 -0.3161
5.0066 -1.8444 4.9925 -0.5963 -0.6298 0.4979
-2.0021 1.0027 -0.9974 0.2175 0.2067 -0.0916
-8.5053 3.1921 1.3338 0.6748 0.7115 0.1960
-1.0020 -0.9994 -0.9984 0.0482 0.1719 -0.1072
-7.6880 -5.3483 -0.2595 0.2328 0.9722 -0.0243
2.0028 1.9986 0.9975 -0.0615 -0.3073 0.1084
1.0020 0.9994 0.9984 -0.0482 -0.1719 0.1072
-4.8889 -11.9345 5.2899 -0.4852 0.7061 0.5157
8.8690 1.0059 -4.6152 -0.3662 -0.7701 -0.5223
8.0702 2.0649 0.3041 -0.4300 -0.9028 0.0090
-8.2811 -0.3176 0.0696 0.5216 0.8522 0.0413
2.6961 -1.4943 -9.1611 0.0648 0.1079 -0.9921
-6.9068 -9.6097 0.8636 -0.0788 0.9946 0.0677
